data_4122224
loop_
_publ_author_name
'Davis, Christina M.'
'Lim, Jong Min'
'Larsen, Karina R.'
'Kim, Dong Sub'
'Sung, Young Mo'
'Lyons, Dani M.'
'Lynch, Vincent M.'
'Nielsen, Kent A.'
'Jeppesen, Jan O.'
'Kim, Dongho'
'Park, Jung Su'
'Sessler, Jonathan L.'

_publ_section_title
;
 Ion-Regulated Allosteric Binding of Fullerenes (C60 and C70) by
 Tetrathiafulvalene-Calix[4]pyrroles.
;
_journal_issue 29
_journal_name_full 'Journal of the American Chemical Society'
_journal_page_first 10410
_journal_page_last 10417
_journal_paper_doi 10.1021/ja504077f
_journal_volume 136
_journal_year 2014
_chemical_formula_moiety 'C68 H84 N4 S24, C60, C32 H68 N 1+, Cl 1-'
_chemical_formula_sum 'C160 H152 Cl N5 S24'
_chemical_formula_weight 2949.76
_chemical_name_common '[TTF-C4P]-C60-TOACl'
_chemical_name_systematic
;
Tetrathiafulvalene-calix[4]pyrrole-C60-TOACl
;
_space_group_IT_number 14
_symmetry_cell_setting monoclinic
_symmetry_space_group_name_Hall '-P 2ybc'
_symmetry_space_group_name_H-M 'P 1 21/c 1'
_atom_sites_solution_hydrogens geom
_atom_sites_solution_primary direct
_atom_sites_solution_secondary difmap
_audit_creation_method SHELXL-97
_audit_update_record
;
2014-04-19 # Formatted by publCIF
;
_cell_angle_alpha 90.00
_cell_angle_beta 98.973(6)
_cell_angle_gamma 90.00
_cell_formula_units_Z 4
_cell_length_a 19.557(6)
_cell_length_b 19.323(6)
_cell_length_c 37.662(12)
_cell_measurement_reflns_used 30863
_cell_measurement_temperature 100(2)
_cell_measurement_theta_max 27.5
_cell_measurement_theta_min 2.0
_cell_volume 14058(8)
_computing_cell_refinement 'CrystalClear (Rigaku Inc., 2008)'
_computing_data_collection 'CrystalClear (Rigaku Inc., 2008)'
_computing_data_reduction 'CrystalClear (Rigaku Inc., 2008)'
_computing_molecular_graphics 'XP SHELXTL/PC, Siemens Analytical'
_computing_structure_refinement 'XL SHELXTL/PC, Siemens Analytical'
_computing_structure_solution
;

SIR97 - Altomare A., Burla M.C., Camalli M., Cascarano G.L., Giacovazzo C., 
Guagliardi A., Moliterni A.G.G., Polidori G.,Spagna R.
;
_diffrn_ambient_temperature 100(2)
_diffrn_measured_fraction_theta_full 0.990
_diffrn_measured_fraction_theta_max 0.990
_diffrn_measurement_device_type 'Rigaku AFC-12 with Saturn 724+ CCD'
_diffrn_measurement_method \w-scans
_diffrn_radiation_monochromator graphite
_diffrn_radiation_source 'fine-focus sealed tube'
_diffrn_radiation_type MoK\a
_diffrn_radiation_wavelength 0.71075
_diffrn_reflns_av_R_equivalents 0.1003
_diffrn_reflns_av_sigmaI/netI 0.1011
_diffrn_reflns_limit_h_max 22
_diffrn_reflns_limit_h_min -23
_diffrn_reflns_limit_k_max 22
_diffrn_reflns_limit_k_min -22
_diffrn_reflns_limit_l_max 44
_diffrn_reflns_limit_l_min -44
_diffrn_reflns_number 111339
_diffrn_reflns_theta_full 25.00
_diffrn_reflns_theta_max 25.00
_diffrn_reflns_theta_min 1.19
_exptl_absorpt_coefficient_mu 0.440
_exptl_absorpt_correction_T_max 1.00
_exptl_absorpt_correction_T_min 0.585
_exptl_absorpt_correction_type multi-scan
_exptl_absorpt_process_details
;
Abscor.  T. Higashi (2001).  The Rigaku Corporation, Tokyo, Japan.
;
_exptl_crystal_colour 'Dark Blue'
_exptl_crystal_density_diffrn 1.394
_exptl_crystal_density_method 'not measured'
_exptl_crystal_description prism
_exptl_crystal_F_000 6192
_exptl_crystal_size_max 0.25
_exptl_crystal_size_mid 0.20
_exptl_crystal_size_min 0.07
_refine_diff_density_max 1.551
_refine_diff_density_min -0.738
_refine_diff_density_rms 0.154
_refine_ls_extinction_method none
_refine_ls_goodness_of_fit_ref 1.993
_refine_ls_hydrogen_treatment constr
_refine_ls_matrix_type fullcycle
_refine_ls_number_parameters 1731
_refine_ls_number_reflns 24512
_refine_ls_number_restraints 10881
_refine_ls_restrained_S_all 1.884
_refine_ls_R_factor_all 0.2271
_refine_ls_R_factor_gt 0.1930
_refine_ls_shift/su_max 0.103
_refine_ls_shift/su_mean 0.004
_refine_ls_structure_factor_coef Fsqd
_refine_ls_weighting_details 'calc w=1/[\s^2^(Fo^2^)+(0.1100P)^2^] where P=(Fo^2^+2Fc^2^)/3'
_refine_ls_weighting_scheme calc
_refine_ls_wR_factor_gt 0.4031
_refine_ls_wR_factor_ref 0.4166
_reflns_number_gt 18526
_reflns_number_total 24512
_reflns_threshold_expression >2sigma(I)
_cod_data_source_file ja504077f_si_004.cif
_cod_data_source_block TOAClC4KC60
_cod_depositor_comments
;
The following automatic conversions were performed:

'_symmetry_cell_setting' value 'Monoclinic' changed to 'monoclinic'
according to
/usr/data/users/saulius/crontab/automatic-downloads/rss-feeds/ACS/lib/dictionaries/cif_core.dic
dictionary named 'cif_core.dic' version 2.4.2 from 2011-04-26.

Automatic conversion script
Id: cif_fix_values 2281 2013-09-26 08:29:07Z andrius 

 Adding full bibliography for 4122222--4122225.cif.
;
_cod_original_cell_volume 14059(8)
_cod_original_sg_symbol_H-M P21/c
_cod_database_code 4122224

loop_
_symmetry_equiv_pos_as_xyz
'x, y, z'
'-x, y+1/2, -z+1/2'
'-x, -y, -z'
'x, -y-1/2, z-1/2'

loop_
_atom_site_label
_atom_site_type_symbol
_atom_site_fract_x
_atom_site_fract_y
_atom_site_fract_z
_atom_site_U_iso_or_equiv
_atom_site_adp_type
_atom_site_occupancy
_atom_site_symmetry_multiplicity
_atom_site_calc_flag
_atom_site_refinement_flags
S1 S 0.10777(14) 0.02918(15) 0.53667(8) 0.0503(7) Uani 1 1 d U
S2 S 0.25379(14) -0.00865(14) 0.53073(7) 0.0462(7) Uani 1 1 d U
S3 S 0.26170(15) -0.10005(15) 0.60237(8) 0.0542(8) Uani 1 1 d U
S4 S 0.11623(15) -0.06596(15) 0.60779(8) 0.0533(8) Uani 1 1 d U
S5 S 0.10999(17) -0.16109(15) 0.67001(8) 0.0661(9) Uani 1 1 d DU
S6 S 0.26933(16) -0.20881(16) 0.66024(10) 0.0730(10) Uani 1 1 d DU
S7 S 0.48203(13) 0.12327(14) 0.52038(7) 0.0435(6) Uani 1 1 d U
S8 S 0.52093(12) 0.27350(14) 0.52280(7) 0.0404(6) Uani 1 1 d U
S9 S 0.63869(14) 0.24570(16) 0.59040(8) 0.0539(8) Uani 1 1 d U
S10 S 0.60806(16) 0.09606(16) 0.58618(8) 0.0568(8) Uani 1 1 d U
S11 S 0.72284(17) 0.0610(2) 0.64651(10) 0.0880(12) Uani 1 1 d DU
S12 S 0.75809(14) 0.2292(2) 0.65019(9) 0.0728(10) Uani 1 1 d DU
S13 S 0.25367(12) 0.53525(12) 0.54826(6) 0.0338(6) Uani 1 1 d U
S14 S 0.39725(12) 0.50183(13) 0.53552(6) 0.0350(6) Uani 1 1 d U
S15 S 0.31130(14) 0.60992(14) 0.62153(7) 0.0445(7) Uani 1 1 d U
S16 S 0.45519(14) 0.58715(16) 0.61022(7) 0.0511(7) Uani 1 1 d U
S17 S 0.51276(16) 0.63523(18) 0.68566(9) 0.0771(11) Uani 1 1 d DU
S18 S 0.35232(15) 0.64680(15) 0.70014(8) 0.0572(8) Uani 1 1 d DU
S19 S -0.01325(13) 0.25841(14) 0.55291(7) 0.0413(6) Uani 1 1 d U
S20 S 0.03132(13) 0.40704(14) 0.55625(7) 0.0411(6) Uani 1 1 d U
S21 S -0.01177(14) 0.42220(15) 0.63440(7) 0.0474(7) Uani 1 1 d U
S22 S -0.06154(14) 0.27793(15) 0.63168(7) 0.0487(7) Uani 1 1 d U
S23 S -0.09111(15) 0.28287(16) 0.70839(8) 0.0619(9) Uani 1 1 d DU
S24 S -0.03271(13) 0.44444(18) 0.71054(7) 0.0603(9) Uani 1 1 d DU
N1 N 0.1900(4) 0.1557(4) 0.4723(2) 0.0371(19) Uani 1 1 d U
H1 H 0.1918 0.1898 0.4578 0.045 Uiso 1 1 calc R
N2 N 0.3368(4) 0.2409(4) 0.46632(19) 0.0282(17) Uani 1 1 d U
H2 H 0.2982 0.2516 0.4532 0.034 Uiso 1 1 calc R
N3 N 0.2563(3) 0.3897(4) 0.47539(18) 0.0279(17) Uani 1 1 d U
H3 H 0.2400 0.3602 0.4592 0.033 Uiso 1 1 calc R
N4 N 0.1081(4) 0.3037(4) 0.4812(2) 0.039(2) Uani 1 1 d U
H4 H 0.1311 0.2977 0.4638 0.046 Uiso 1 1 calc R
C1' C 0.2426(5) 0.1109(5) 0.4823(3) 0.042(2) Uani 1 1 d U
C2' C 0.2197(5) 0.0636(5) 0.5062(3) 0.038(2) Uani 1 1 d U
C3' C 0.1516(5) 0.0818(5) 0.5089(3) 0.039(2) Uani 1 1 d U
C4' C 0.1313(5) 0.1394(5) 0.4886(3) 0.039(2) Uani 1 1 d U
C5' C 0.1822(5) -0.0163(5) 0.5547(3) 0.041(2) Uani 1 1 d U
C6' C 0.1854(5) -0.0542(5) 0.5835(3) 0.045(3) Uani 1 1 d U
C7' C 0.1596(6) -0.1257(5) 0.6394(3) 0.050(3) Uani 1 1 d U
C8' C 0.2251(6) -0.1417(5) 0.6373(3) 0.048(3) Uani 1 1 d U
C9' C 0.3103(5) 0.1127(5) 0.4670(3) 0.037(2) Uani 1 1 d U
C10' C 0.2908(5) 0.1114(5) 0.4248(3) 0.046(3) Uani 1 1 d U
H10A H 0.2627 0.1509 0.4169 0.069 Uiso 1 1 calc R
H10B H 0.2654 0.0698 0.4175 0.069 Uiso 1 1 calc R
H10C H 0.3323 0.1125 0.4141 0.069 Uiso 1 1 calc R
C11' C 0.3531(5) 0.0474(5) 0.4787(3) 0.045(3) Uani 1 1 d U
H11A H 0.3937 0.0467 0.4674 0.068 Uiso 1 1 calc R
H11B H 0.3257 0.0069 0.4718 0.068 Uiso 1 1 calc R
H11C H 0.3664 0.0478 0.5044 0.068 Uiso 1 1 calc R
C12' C 0.3546(5) 0.1756(5) 0.4777(2) 0.034(2) Uani 1 1 d U
C13' C 0.4201(4) 0.1816(5) 0.4978(2) 0.030(2) Uani 1 1 d U
C14' C 0.4395(4) 0.2509(5) 0.4990(2) 0.031(2) Uani 1 1 d U
C15' C 0.3880(4) 0.2878(5) 0.4783(2) 0.034(2) Uani 1 1 d U
C16' C 0.5351(5) 0.1899(5) 0.5419(3) 0.040(2) Uani 1 1 d U
C17' C 0.5864(5) 0.1786(5) 0.5696(3) 0.044(3) Uani 1 1 d U
C18' C 0.6887(6) 0.1905(7) 0.6224(3) 0.058(3) Uani 1 1 d U
C19' C 0.6725(5) 0.1245(6) 0.6208(3) 0.052(3) Uani 1 1 d U
C20' C 0.3806(4) 0.3657(4) 0.4682(2) 0.031(2) Uani 1 1 d U
C21' C 0.4495(4) 0.4014(5) 0.4800(3) 0.039(2) Uani 1 1 d U
H21A H 0.4471 0.4482 0.4713 0.058 Uiso 1 1 calc R
H21B H 0.4854 0.3770 0.4704 0.058 Uiso 1 1 calc R
H21C H 0.4597 0.4016 0.5058 0.058 Uiso 1 1 calc R
C22' C 0.3624(5) 0.3715(5) 0.4265(2) 0.035(2) Uani 1 1 d U
H22A H 0.3206 0.3464 0.4184 0.052 Uiso 1 1 calc R
H22B H 0.3995 0.3526 0.4156 0.052 Uiso 1 1 calc R
H22C H 0.3559 0.4193 0.4198 0.052 Uiso 1 1 calc R
C23' C 0.3254(4) 0.4024(4) 0.4858(2) 0.026(2) Uani 1 1 d U
C24' C 0.3286(4) 0.4526(4) 0.5110(2) 0.029(2) Uani 1 1 d U
C25' C 0.2620(4) 0.4695(4) 0.5171(2) 0.0235(19) Uani 1 1 d U
C26' C 0.2164(4) 0.4301(5) 0.4940(2) 0.033(2) Uani 1 1 d U
C27' C 0.3427(5) 0.5390(5) 0.5641(2) 0.036(2) Uani 1 1 d U
C28' C 0.3679(4) 0.5721(5) 0.5945(2) 0.031(2) Uani 1 1 d U
C29' C 0.4418(6) 0.6112(6) 0.6537(3) 0.052(3) Uani 1 1 d U
C30' C 0.3778(5) 0.6187(5) 0.6591(3) 0.045(3) Uani 1 1 d U
C31' C 0.1377(4) 0.4311(5) 0.4862(2) 0.033(2) Uani 1 1 d U
C32' C 0.1134(5) 0.4408(5) 0.4457(2) 0.040(2) Uani 1 1 d U
H32A H 0.1320 0.4044 0.4327 0.059 Uiso 1 1 calc R
H32B H 0.1294 0.4847 0.4383 0.059 Uiso 1 1 calc R
H32C H 0.0638 0.4394 0.4408 0.059 Uiso 1 1 calc R
C33' C 0.1113(5) 0.4930(5) 0.5054(3) 0.040(2) Uani 1 1 d U
H33A H 0.0618 0.4955 0.4996 0.060 Uiso 1 1 calc R
H33B H 0.1314 0.5347 0.4979 0.060 Uiso 1 1 calc R
H33C H 0.1242 0.4874 0.5309 0.060 Uiso 1 1 calc R
C34' C 0.1037(4) 0.3660(5) 0.4985(2) 0.033(2) Uani 1 1 d U
C35' C 0.0624(4) 0.3532(5) 0.5242(2) 0.031(2) Uani 1 1 d U
C36' C 0.0423(4) 0.2840(5) 0.5224(2) 0.034(2) Uani 1 1 d U
C37' C 0.0707(5) 0.2515(5) 0.4952(3) 0.037(2) Uani 1 1 d U
C38' C -0.0036(5) 0.3373(5) 0.5777(3) 0.039(2) Uani 1 1 d U
C39' C -0.0225(5) 0.3448(5) 0.6099(3) 0.041(2) Uani 1 1 d U
C40' C -0.0327(5) 0.3885(6) 0.6745(3) 0.044(3) Uani 1 1 d U
C41' C -0.0564(5) 0.3224(6) 0.6729(3) 0.045(3) Uani 1 1 d U
C42' C 0.0649(5) 0.1792(5) 0.4803(3) 0.040(2) Uani 1 1 d U
C43' C 0.0411(5) 0.1817(6) 0.4397(3) 0.053(3) Uani 1 1 d U
H43A H 0.0748 0.2061 0.4285 0.079 Uiso 1 1 calc R
H43B H -0.0026 0.2053 0.4348 0.079 Uiso 1 1 calc R
H43C H 0.0361 0.1355 0.4304 0.079 Uiso 1 1 calc R
C44' C 0.0090(5) 0.1410(5) 0.4968(3) 0.049(3) Uani 1 1 d U
H44A H 0.0042 0.0948 0.4874 0.073 Uiso 1 1 calc R
H44B H -0.0343 0.1650 0.4908 0.073 Uiso 1 1 calc R
H44C H 0.0218 0.1393 0.5224 0.073 Uiso 1 1 calc R
C45' C 0.3560(5) -0.1761(6) 0.6654(4) 0.089(4) Uani 1 1 d DU
H45A H 0.3877 -0.2140 0.6725 0.107 Uiso 1 1 calc R
H45B H 0.3648 -0.1597 0.6422 0.107 Uiso 1 1 calc R
C46' C 0.3716(5) -0.1190(6) 0.6920(4) 0.088(4) Uani 1 1 d DU
H46A H 0.3390 -0.0817 0.6853 0.106 Uiso 1 1 calc R
H46B H 0.3643 -0.1359 0.7154 0.106 Uiso 1 1 calc R
C47' C 0.4425(6) -0.0907(8) 0.6953(5) 0.125(6) Uani 1 1 d DU
H47A H 0.4754 -0.1278 0.6997 0.188 Uiso 1 1 calc R
H47B H 0.4500 -0.0585 0.7149 0.188 Uiso 1 1 calc R
H47C H 0.4481 -0.0675 0.6734 0.188 Uiso 1 1 calc R
C48' C 0.0959(4) -0.0863(5) 0.6963(3) 0.059(3) Uani 1 1 d DU
H48A H 0.0681 -0.0535 0.6808 0.071 Uiso 1 1 calc R
H48B H 0.0689 -0.1005 0.7146 0.071 Uiso 1 1 calc R
C49' C 0.1583(5) -0.0503(4) 0.7142(2) 0.061(3) Uani 1 1 d DU
H49A H 0.1439 -0.0094 0.7260 0.074 Uiso 1 1 calc R
H49B H 0.1846 -0.0348 0.6959 0.074 Uiso 1 1 calc R
C50' C 0.2051(5) -0.0913(7) 0.7412(3) 0.078(4) Uani 1 1 d DU
H50A H 0.1819 -0.1017 0.7612 0.117 Uiso 1 1 calc R
H50B H 0.2462 -0.0651 0.7494 0.117 Uiso 1 1 calc R
H50C H 0.2173 -0.1337 0.7304 0.117 Uiso 1 1 calc R
C51' C 0.5813(5) 0.5806(5) 0.6760(3) 0.079(4) Uani 1 1 d DU
H51A H 0.5860 0.5871 0.6510 0.095 Uiso 1 1 calc R
H51B H 0.6240 0.5964 0.6903 0.095 Uiso 1 1 calc R
C52' C 0.5746(7) 0.5059(4) 0.6824(3) 0.109(5) Uani 1 1 d DU
H52A H 0.6087 0.4818 0.6708 0.131 Uiso 1 1 calc R
H52B H 0.5293 0.4911 0.6706 0.131 Uiso 1 1 calc R
C53' C 0.5831(11) 0.4835(8) 0.7203(4) 0.150(8) Uani 1 1 d DU
H53A H 0.6287 0.4954 0.7320 0.225 Uiso 1 1 calc R
H53B H 0.5768 0.4343 0.7213 0.225 Uiso 1 1 calc R
H53C H 0.5493 0.5063 0.7321 0.225 Uiso 1 1 calc R
C54' C 0.2836(4) 0.5882(5) 0.7052(3) 0.066(3) Uani 1 1 d DU
H54A H 0.2906 0.5461 0.6922 0.079 Uiso 1 1 calc R
H54B H 0.2875 0.5762 0.7304 0.079 Uiso 1 1 calc R
C55' C 0.2124(4) 0.6125(6) 0.6929(3) 0.082(4) Uani 1 1 d DU
H55A H 0.1819 0.5726 0.6912 0.099 Uiso 1 1 calc R
H55B H 0.2104 0.6311 0.6689 0.099 Uiso 1 1 calc R
C56' C 0.1848(7) 0.6652(8) 0.7152(4) 0.111(6) Uani 1 1 d DU
H56A H 0.1808 0.6457 0.7383 0.166 Uiso 1 1 calc R
H56B H 0.1401 0.6800 0.7035 0.166 Uiso 1 1 calc R
H56C H 0.2157 0.7041 0.7184 0.166 Uiso 1 1 calc R
C57' C 0.6577(7) 0.0162(7) 0.6659(4) 0.127(6) Uani 1 1 d DU
H57A H 0.6229 -0.0005 0.6466 0.152 Uiso 1 1 calc R
H57B H 0.6787 -0.0239 0.6787 0.152 Uiso 1 1 calc R
C58' C 0.6229(9) 0.0575(8) 0.6909(5) 0.147(8) Uani 1 1 d DU
H58A H 0.6577 0.0855 0.7055 0.176 Uiso 1 1 calc R
H58B H 0.5909 0.0890 0.6767 0.176 Uiso 1 1 calc R
C59' C 0.5846(10) 0.0196(10) 0.7151(5) 0.168(9) Uani 1 1 d DU
H59A H 0.5469 -0.0049 0.7013 0.251 Uiso 1 1 calc R
H59B H 0.5668 0.0516 0.7309 0.251 Uiso 1 1 calc R
H59C H 0.6150 -0.0127 0.7290 0.251 Uiso 1 1 calc R
C60' C 0.7178(6) 0.3025(5) 0.6679(3) 0.087(4) Uani 1 1 d DU
H60A H 0.7528 0.3272 0.6842 0.105 Uiso 1 1 calc R
H60B H 0.7012 0.3334 0.6482 0.105 Uiso 1 1 calc R
C61' C 0.6594(6) 0.2865(8) 0.6873(3) 0.130(6) Uani 1 1 d DU
H61A H 0.6353 0.3294 0.6906 0.156 Uiso 1 1 calc R
H61B H 0.6272 0.2568 0.6721 0.156 Uiso 1 1 calc R
C62' C 0.6774(9) 0.2530(9) 0.7226(4) 0.133(7) Uani 1 1 d DU
H62A H 0.6908 0.2059 0.7193 0.200 Uiso 1 1 calc R
H62B H 0.6380 0.2538 0.7349 0.200 Uiso 1 1 calc R
H62C H 0.7151 0.2774 0.7365 0.200 Uiso 1 1 calc R
C63' C 0.0587(4) 0.4571(11) 0.7206(3) 0.139(7) Uani 1 1 d DU
H63A H 0.0807 0.4206 0.7088 0.167 Uiso 1 1 calc R
H63B H 0.0695 0.5004 0.7097 0.167 Uiso 1 1 calc R
C64' C 0.0911(6) 0.4585(16) 0.7582(4) 0.235(14) Uani 1 1 d DU
H64A H 0.0855 0.4132 0.7684 0.282 Uiso 1 1 calc R
H64B H 0.0659 0.4913 0.7708 0.282 Uiso 1 1 calc R
C65' C 0.1655(5) 0.4770(8) 0.7656(3) 0.082(4) Uani 1 1 d DU
H65A H 0.1782 0.5008 0.7452 0.123 Uiso 1 1 calc R
H65B H 0.1927 0.4357 0.7700 0.123 Uiso 1 1 calc R
H65C H 0.1739 0.5065 0.7863 0.123 Uiso 1 1 calc R
C66' C -0.0701(6) 0.1933(5) 0.7029(5) 0.125(6) Uani 1 1 d DU
H66A H -0.0980 0.1655 0.7166 0.150 Uiso 1 1 calc R
H66B H -0.0832 0.1811 0.6778 0.150 Uiso 1 1 calc R
C67' C 0.0032(7) 0.1746(6) 0.7140(6) 0.173(9) Uani 1 1 d DU
H67A H 0.0166 0.1887 0.7388 0.208 Uiso 1 1 calc R
H67B H 0.0307 0.2014 0.6997 0.208 Uiso 1 1 calc R
C68' C 0.0214(8) 0.1010(6) 0.7111(6) 0.141(7) Uani 1 1 d DU
H68A H -0.0196 0.0750 0.7022 0.212 Uiso 1 1 calc R
H68B H 0.0413 0.0839 0.7343 0.212 Uiso 1 1 calc R
H68C H 0.0542 0.0963 0.6948 0.212 Uiso 1 1 calc R
Cl1 Cl 0.19293(11) 0.27901(13) 0.41479(6) 0.0397(6) Uani 1 1 d U
N5 N 0.2488(4) 0.7586(3) 0.50925(19) 0.052(2) Uani 1 1 d DU
C1A C 0.3123(4) 0.7980(5) 0.5258(2) 0.051(3) Uani 1 1 d DU
H1A1 H 0.2965 0.8391 0.5369 0.061 Uiso 1 1 calc R
H1A2 H 0.3353 0.8136 0.5062 0.061 Uiso 1 1 calc R
C2A C 0.3672(4) 0.7641(5) 0.5536(3) 0.071(4) Uani 1 1 d DU
H2A1 H 0.3859 0.7241 0.5429 0.085 Uiso 1 1 calc R
H2A2 H 0.3458 0.7482 0.5737 0.085 Uiso 1 1 calc R
C3A C 0.4261(4) 0.8141(5) 0.5673(3) 0.068(3) Uani 1 1 d DU
H3A1 H 0.4452 0.8326 0.5470 0.081 Uiso 1 1 calc R
H3A2 H 0.4078 0.8524 0.5795 0.081 Uiso 1 1 calc R
C4A C 0.4830(4) 0.7792(5) 0.5927(3) 0.066(3) Uani 1 1 d DU
H4A1 H 0.5054 0.7453 0.5794 0.079 Uiso 1 1 calc R
H4A2 H 0.4625 0.7545 0.6109 0.079 Uiso 1 1 calc R
C5A C 0.5382(4) 0.8287(5) 0.6116(3) 0.078(4) Uani 1 1 d DU
H5A1 H 0.5196 0.8550 0.6298 0.093 Uiso 1 1 calc R
H5A2 H 0.5520 0.8610 0.5943 0.093 Uiso 1 1 calc R
C6A C 0.6013(5) 0.7864(6) 0.6290(4) 0.106(5) Uani 1 1 d DU
H6A1 H 0.5852 0.7465 0.6410 0.127 Uiso 1 1 calc R
H6A2 H 0.6258 0.7694 0.6103 0.127 Uiso 1 1 calc R
C7A C 0.6512(7) 0.8273(8) 0.6560(4) 0.152(8) Uani 1 1 d DU
H7A1 H 0.6288 0.8399 0.6763 0.183 Uiso 1 1 calc R
H7A2 H 0.6643 0.8696 0.6449 0.183 Uiso 1 1 calc R
C8A C 0.7164(6) 0.7838(9) 0.6691(3) 0.121(6) Uani 1 1 d DU
H8A1 H 0.7031 0.7369 0.6731 0.182 Uiso 1 1 calc R
H8A2 H 0.7402 0.8028 0.6912 0.182 Uiso 1 1 calc R
H8A3 H 0.7465 0.7846 0.6513 0.182 Uiso 1 1 calc R
C9A C 0.1992(5) 0.8069(5) 0.4873(2) 0.055(3) Uani 1 1 d DU
H9A1 H 0.1828 0.8401 0.5034 0.066 Uiso 1 1 calc R
H9A2 H 0.1595 0.7803 0.4762 0.066 Uiso 1 1 calc R
C10A C 0.2283(4) 0.8464(5) 0.4582(2) 0.059(3) Uani 1 1 d DU
H10D H 0.2588 0.8162 0.4473 0.071 Uiso 1 1 calc R
H10E H 0.2554 0.8852 0.4689 0.071 Uiso 1 1 calc R
C11A C 0.1714(5) 0.8731(5) 0.4290(2) 0.064(3) Uani 1 1 d DU
H11D H 0.1927 0.8958 0.4106 0.076 Uiso 1 1 calc R
H11E H 0.1451 0.8340 0.4180 0.076 Uiso 1 1 calc R
C12A C 0.1223(5) 0.9232(5) 0.4428(2) 0.059(3) Uani 1 1 d DU
H12A H 0.1488 0.9563 0.4587 0.071 Uiso 1 1 calc R
H12B H 0.0927 0.8979 0.4567 0.071 Uiso 1 1 calc R
C13A C 0.0769(5) 0.9623(5) 0.4125(3) 0.094(5) Uani 1 1 d DU
H13A H 0.0597 0.9300 0.3934 0.113 Uiso 1 1 calc R
H13B H 0.0373 0.9817 0.4216 0.113 Uiso 1 1 calc R
C14A C 0.1162(5) 1.0200(5) 0.3971(3) 0.072(4) Uani 1 1 d DU
H14A H 0.1576 1.0008 0.3897 0.086 Uiso 1 1 calc R
H14B H 0.1306 1.0537 0.4159 0.086 Uiso 1 1 calc R
C15A C 0.0741(6) 1.0565(6) 0.3653(3) 0.105(5) Uani 1 1 d DU
H15A H 0.0328 1.0762 0.3726 0.126 Uiso 1 1 calc R
H15B H 0.0596 1.0231 0.3464 0.126 Uiso 1 1 calc R
C16A C 0.1157(7) 1.1143(6) 0.3505(3) 0.077(4) Uani 1 1 d DU
H16A H 0.1137 1.1554 0.3646 0.116 Uiso 1 1 calc R
H16B H 0.0964 1.1235 0.3260 0.116 Uiso 1 1 calc R
H16C H 0.1630 1.0999 0.3518 0.116 Uiso 1 1 calc R
C17A C 0.2712(5) 0.6999(5) 0.4878(2) 0.059(3) Uani 1 1 d DU
H17A H 0.2840 0.6618 0.5043 0.071 Uiso 1 1 calc R
H17B H 0.3129 0.7144 0.4789 0.071 Uiso 1 1 calc R
C18A C 0.2212(5) 0.6716(5) 0.4559(3) 0.057(3) Uani 1 1 d DU
H18A H 0.2132 0.7064 0.4372 0.068 Uiso 1 1 calc R
H18B H 0.1772 0.6608 0.4634 0.068 Uiso 1 1 calc R
C19A C 0.2508(5) 0.6063(5) 0.4410(2) 0.061(3) Uani 1 1 d DU
H19A H 0.2991 0.6139 0.4391 0.074 Uiso 1 1 calc R
H19B H 0.2484 0.5683 0.4576 0.074 Uiso 1 1 calc R
C20A C 0.2116(5) 0.5865(5) 0.4042(2) 0.060(3) Uani 1 1 d DU
H20A H 0.2152 0.6238 0.3873 0.072 Uiso 1 1 calc R
H20B H 0.1630 0.5801 0.4059 0.072 Uiso 1 1 calc R
C21A C 0.2401(5) 0.5199(4) 0.3901(2) 0.055(3) Uani 1 1 d DU
H21D H 0.2894 0.5252 0.3899 0.065 Uiso 1 1 calc R
H21E H 0.2337 0.4820 0.4061 0.065 Uiso 1 1 calc R
C22A C 0.2044(5) 0.5021(4) 0.3522(2) 0.058(3) Uani 1 1 d DU
H22D H 0.2168 0.5364 0.3355 0.070 Uiso 1 1 calc R
H22E H 0.1547 0.5038 0.3515 0.070 Uiso 1 1 calc R
C23A C 0.2250(6) 0.4302(4) 0.3405(2) 0.063(3) Uani 1 1 d DU
H23A H 0.2750 0.4257 0.3454 0.075 Uiso 1 1 calc R
H23B H 0.2054 0.3954 0.3546 0.075 Uiso 1 1 calc R
C24A C 0.2000(8) 0.4174(6) 0.3007(3) 0.090(5) Uani 1 1 d DU
H24A H 0.1503 0.4169 0.2963 0.134 Uiso 1 1 calc R
H24B H 0.2172 0.3736 0.2939 0.134 Uiso 1 1 calc R
H24C H 0.2167 0.4535 0.2868 0.134 Uiso 1 1 calc R
C25A C 0.2176(6) 0.7373(7) 0.5417(3) 0.090(5) Uani 1 1 d DU
H25A H 0.2118 0.7793 0.5550 0.108 Uiso 1 1 calc R
H25B H 0.2521 0.7097 0.5566 0.108 Uiso 1 1 calc R
C26A C 0.1504(7) 0.6982(9) 0.5386(3) 0.133(7) Uani 1 1 d DU
H26A H 0.1553 0.6540 0.5270 0.160 Uiso 1 1 calc R
H26B H 0.1144 0.7242 0.5236 0.160 Uiso 1 1 calc R
C27A C 0.1283(6) 0.6854(7) 0.5756(3) 0.091(4) Uani 1 1 d DU
H27A H 0.1678 0.6697 0.5925 0.109 Uiso 1 1 calc R
H27B H 0.1116 0.7282 0.5846 0.109 Uiso 1 1 calc R
C28A C 0.0711(6) 0.6307(6) 0.5720(3) 0.104(5) Uani 1 1 d DU
H28A H 0.0295 0.6496 0.5579 0.125 Uiso 1 1 calc R
H28B H 0.0853 0.5910 0.5593 0.125 Uiso 1 1 calc R
C29A C 0.0546(6) 0.6074(5) 0.6083(3) 0.099(5) Uani 1 1 d DU
H29A H 0.0974 0.5982 0.6243 0.119 Uiso 1 1 calc R
H29B H 0.0283 0.5647 0.6052 0.119 Uiso 1 1 calc R
C30A C 0.0132(6) 0.6619(5) 0.6252(3) 0.076(4) Uani 1 1 d DU
H30A H -0.0255 0.6771 0.6076 0.091 Uiso 1 1 calc R
H30B H 0.0424 0.7017 0.6321 0.091 Uiso 1 1 calc R
C31A C -0.0139(8) 0.6331(7) 0.6581(3) 0.110(5) Uani 1 1 d DU
H31A H -0.0467 0.5963 0.6508 0.132 Uiso 1 1 calc R
H31B H 0.0243 0.6138 0.6747 0.132 Uiso 1 1 calc R
C32A C -0.0491(10) 0.6894(9) 0.6773(4) 0.153(8) Uani 1 1 d DU
H32D H -0.0152 0.7224 0.6878 0.229 Uiso 1 1 calc R
H32E H -0.0710 0.6688 0.6958 0.229 Uiso 1 1 calc R
H32F H -0.0834 0.7124 0.6603 0.229 Uiso 1 1 calc R
C1 C 0.3404(3) 0.0882(4) 0.69887(18) 0.101(3) Uani 1 1 d DU
C2 C 0.2943(3) 0.1218(4) 0.7190(2) 0.096(3) Uani 1 1 d DU
C3 C 0.2243(4) 0.1327(4) 0.70390(17) 0.089(3) Uani 1 1 d DU
C4 C 0.1996(4) 0.1110(4) 0.66804(16) 0.091(3) Uani 1 1 d DU
C5 C 0.2457(3) 0.0782(4) 0.64781(17) 0.091(3) Uani 1 1 d DU
C6 C 0.3157(3) 0.0666(5) 0.66331(18) 0.096(3) Uani 1 1 d DU
C7 C 0.4064(3) 0.1208(4) 0.7070(2) 0.105(3) Uani 1 1 d DU
C8 C 0.4017(3) 0.1737(4) 0.7327(2) 0.105(3) Uani 1 1 d DU
C9 C 0.3325(3) 0.1746(3) 0.7401(2) 0.108(3) Uani 1 1 d DU
C10 C 0.2999(3) 0.2377(3) 0.7460(2) 0.116(3) Uani 1 1 d DU
C11 C 0.2297(3) 0.2490(3) 0.7309(2) 0.106(3) Uani 1 1 d DU
C12 C 0.1917(4) 0.1969(3) 0.70987(17) 0.093(3) Uani 1 1 d DU
C13 C 0.1480(4) 0.2154(3) 0.67730(17) 0.104(3) Uani 1 1 d DU
C14 C 0.1521(4) 0.1616(3) 0.65174(16) 0.104(3) Uani 1 1 d DU
C15 C 0.1497(5) 0.1782(3) 0.61506(17) 0.113(3) Uani 1 1 d DU
C16 C 0.1936(6) 0.1433(4) 0.59425(19) 0.106(3) Uani 1 1 d DU
C17 C 0.2443(4) 0.0963(6) 0.61096(18) 0.097(3) Uani 1 1 d DU
C18 C 0.3135(5) 0.0944(7) 0.6035(2) 0.098(3) Uani 1 1 d DU
C19 C 0.3577(3) 0.0752(7) 0.6359(2) 0.104(3) Uani 1 1 d DU
C20 C 0.4223(5) 0.1096(5) 0.6437(2) 0.117(3) Uani 1 1 d DU
C21 C 0.4473(4) 0.1309(4) 0.67953(19) 0.115(3) Uani 1 1 d DU
C22 C 0.4843(5) 0.1941(4) 0.67805(19) 0.108(3) Uani 1 1 d DU
C23 C 0.4793(4) 0.2469(3) 0.7034(2) 0.106(3) Uani 1 1 d DU
C24 C 0.4381(4) 0.2369(3) 0.7309(2) 0.110(3) Uani 1 1 d DU
C25 C 0.4049(5) 0.3006(4) 0.7365(3) 0.108(3) Uani 1 1 d DU
C26 C 0.3368(3) 0.3014(4) 0.7444(4) 0.110(3) Uani 1 1 d DU
C27 C 0.2891(5) 0.3518(4) 0.7285(4) 0.110(3) Uani 1 1 d DU
C28 C 0.2228(5) 0.3197(3) 0.7198(3) 0.104(3) Uani 1 1 d DU
C29 C 0.1801(6) 0.3374(4) 0.68713(18) 0.109(3) Uani 1 1 d DU
C30 C 0.1420(5) 0.2846(3) 0.66611(18) 0.107(3) Uani 1 1 d DU
C31 C 0.1391(5) 0.3017(4) 0.62918(19) 0.108(3) Uani 1 1 d DU
C32 C 0.1436(4) 0.2487(3) 0.6036(2) 0.110(3) Uani 1 1 d DU
C33 C 0.1856(4) 0.2576(3) 0.5765(2) 0.112(3) Uani 1 1 d DU
C34 C 0.2185(6) 0.1937(4) 0.5713(3) 0.111(3) Uani 1 1 d DU
C35 C 0.2863(5) 0.1925(4) 0.5629(4) 0.111(3) Uani 1 1 d DU
C36 C 0.3344(6) 0.1426(6) 0.5789(4) 0.111(3) Uani 1 1 d DU
C37 C 0.3992(6) 0.1760(5) 0.5883(3) 0.106(3) Uani 1 1 d DU
C38 C 0.4453(6) 0.1585(4) 0.61979(19) 0.104(3) Uani 1 1 d DU
C39 C 0.4827(5) 0.2115(4) 0.64095(19) 0.107(3) Uani 1 1 d DU
C40 C 0.4752(4) 0.2809(3) 0.63008(17) 0.107(3) Uani 1 1 d DU
C41 C 0.4704(4) 0.3346(3) 0.65556(16) 0.107(3) Uani 1 1 d DU
C42 C 0.4724(5) 0.3177(3) 0.69226(17) 0.108(3) Uani 1 1 d DU
C43 C 0.4265(6) 0.3509(4) 0.7125(2) 0.104(3) Uani 1 1 d DU
C44 C 0.3780(5) 0.4006(6) 0.6963(2) 0.093(3) Uani 1 1 d DU
C45 C 0.3093(5) 0.4015(7) 0.7044(3) 0.098(3) Uani 1 1 d DU
C46 C 0.2663(5) 0.4179(7) 0.6709(2) 0.109(3) Uani 1 1 d DU
C47 C 0.1999(6) 0.3876(5) 0.6626(2) 0.116(3) Uani 1 1 d DU
C48 C 0.1753(4) 0.3650(4) 0.62704(19) 0.115(3) Uani 1 1 d DU
C49 C 0.2163(3) 0.3744(4) 0.5994(2) 0.100(3) Uani 1 1 d DU
C50 C 0.2216(3) 0.3206(4) 0.5742(2) 0.114(3) Uani 1 1 d DU
C51 C 0.2910(3) 0.3196(4) 0.5667(2) 0.111(3) Uani 1 1 d DU
C52 C 0.3239(4) 0.2560(4) 0.5619(3) 0.117(3) Uani 1 1 d DU
C53 C 0.3946(5) 0.2464(4) 0.5763(2) 0.109(3) Uani 1 1 d DU
C54 C 0.4316(4) 0.2990(4) 0.59748(18) 0.099(3) Uani 1 1 d DU
C55 C 0.4224(4) 0.3848(4) 0.63914(17) 0.093(3) Uani 1 1 d DU
C56 C 0.3757(4) 0.4174(5) 0.65928(18) 0.088(3) Uani 1 1 d DU
C57 C 0.3063(3) 0.4301(5) 0.6430(2) 0.091(3) Uani 1 1 d DU
C58 C 0.2823(3) 0.4067(4) 0.6077(2) 0.097(3) Uani 1 1 d DU
C59 C 0.3287(3) 0.3731(4) 0.5876(2) 0.097(3) Uani 1 1 d DU
C60 C 0.3983(3) 0.3626(4) 0.60326(17) 0.093(3) Uani 1 1 d DU

loop_
_atom_site_aniso_label
_atom_site_aniso_U_11
_atom_site_aniso_U_22
_atom_site_aniso_U_33
_atom_site_aniso_U_23
_atom_site_aniso_U_13
_atom_site_aniso_U_12
S1 0.0520(16) 0.0496(18) 0.0535(17) -0.0116(13) 0.0217(14) -0.0153(14)
S2 0.0560(16) 0.0378(16) 0.0499(16) -0.0093(12) 0.0247(13) -0.0093(13)
S3 0.0657(19) 0.0490(18) 0.0543(18) -0.0049(14) 0.0297(15) -0.0042(15)
S4 0.0589(18) 0.0551(19) 0.0505(17) -0.0084(14) 0.0229(14) -0.0173(15)
S5 0.086(2) 0.0541(19) 0.067(2) -0.0045(15) 0.0414(18) -0.0191(17)
S6 0.089(2) 0.048(2) 0.091(2) 0.0106(17) 0.044(2) 0.0090(18)
S7 0.0477(15) 0.0417(16) 0.0416(15) -0.0033(12) 0.0085(12) 0.0073(13)
S8 0.0359(14) 0.0445(16) 0.0398(14) -0.0055(12) 0.0026(11) -0.0005(12)
S9 0.0399(15) 0.067(2) 0.0508(17) -0.0129(14) -0.0047(13) 0.0137(14)
S10 0.0665(19) 0.0540(19) 0.0482(17) -0.0044(14) 0.0039(14) 0.0205(15)
S11 0.077(2) 0.119(3) 0.067(2) 0.026(2) 0.0065(19) 0.041(2)
S12 0.0419(17) 0.118(3) 0.0552(19) -0.0121(19) -0.0015(14) 0.0132(18)
S13 0.0358(13) 0.0323(14) 0.0321(13) -0.0028(10) 0.0020(10) -0.0021(11)
S14 0.0298(12) 0.0381(15) 0.0370(13) -0.0054(11) 0.0047(10) -0.0088(11)
S15 0.0551(16) 0.0427(16) 0.0357(14) -0.0054(12) 0.0072(12) 0.0056(13)
S16 0.0479(16) 0.066(2) 0.0381(15) -0.0133(13) 0.0014(12) -0.0118(14)
S17 0.073(2) 0.098(3) 0.055(2) -0.0341(19) -0.0087(16) -0.008(2)
S18 0.079(2) 0.0528(19) 0.0396(16) -0.0092(13) 0.0085(14) 0.0019(16)
S19 0.0353(14) 0.0497(17) 0.0401(15) -0.0081(12) 0.0094(11) -0.0087(12)
S20 0.0369(14) 0.0499(17) 0.0373(14) -0.0064(12) 0.0086(11) -0.0012(12)
S21 0.0446(15) 0.0593(19) 0.0404(15) -0.0104(13) 0.0132(12) -0.0042(14)
S22 0.0476(16) 0.0564(18) 0.0447(16) -0.0006(13) 0.0154(13) -0.0069(14)
S23 0.0588(18) 0.085(2) 0.0434(17) 0.0102(16) 0.0119(14) 0.0018(17)
S24 0.0498(17) 0.092(2) 0.0396(16) -0.0183(15) 0.0080(13) -0.0023(16)
N1 0.037(4) 0.035(4) 0.042(4) -0.005(3) 0.013(3) -0.007(4)
N2 0.031(4) 0.023(4) 0.030(4) -0.003(3) 0.003(3) -0.002(3)
N3 0.023(4) 0.035(4) 0.025(4) -0.007(3) 0.002(3) -0.003(3)
N4 0.041(4) 0.044(5) 0.032(4) -0.003(3) 0.011(3) 0.000(4)
C1' 0.044(5) 0.040(5) 0.042(5) -0.014(4) 0.012(4) 0.004(5)
C2' 0.044(5) 0.029(5) 0.043(5) -0.004(4) 0.011(4) -0.008(4)
C3' 0.040(5) 0.042(5) 0.038(5) -0.006(4) 0.013(4) -0.014(4)
C4' 0.040(5) 0.045(5) 0.032(5) -0.018(4) 0.006(4) -0.013(4)
C5' 0.048(5) 0.040(5) 0.037(5) -0.017(4) 0.009(4) -0.006(4)
C6' 0.049(5) 0.039(5) 0.049(5) -0.004(4) 0.016(5) -0.002(5)
C7' 0.066(6) 0.043(6) 0.047(5) -0.010(4) 0.027(5) -0.007(5)
C8' 0.066(6) 0.036(5) 0.047(5) -0.004(4) 0.025(5) 0.002(5)
C9' 0.042(5) 0.030(5) 0.042(5) -0.010(4) 0.017(4) -0.005(4)
C10' 0.045(6) 0.048(6) 0.050(6) -0.027(5) 0.019(5) -0.011(5)
C11' 0.044(6) 0.041(6) 0.055(6) -0.005(5) 0.021(5) -0.014(5)
C12' 0.041(5) 0.032(5) 0.033(5) -0.004(4) 0.015(4) -0.004(4)
C13' 0.033(5) 0.028(5) 0.028(4) 0.001(4) 0.006(4) 0.003(4)
C14' 0.028(4) 0.029(5) 0.036(5) -0.002(4) 0.002(4) 0.001(4)
C15' 0.027(4) 0.040(5) 0.035(5) -0.004(4) 0.005(4) -0.004(4)
C16' 0.036(5) 0.045(5) 0.041(5) -0.002(4) 0.007(4) 0.008(4)
C17' 0.036(5) 0.048(6) 0.050(5) -0.001(4) 0.017(4) 0.012(4)
C18' 0.053(6) 0.064(7) 0.055(6) -0.001(5) 0.005(5) 0.011(5)
C19' 0.046(5) 0.067(7) 0.042(5) -0.001(5) 0.005(4) 0.023(5)
C20' 0.037(5) 0.025(5) 0.029(4) 0.003(4) 0.002(4) -0.003(4)
C21' 0.036(5) 0.042(6) 0.041(6) 0.003(4) 0.013(4) -0.002(5)
C22' 0.039(5) 0.024(5) 0.043(6) 0.000(4) 0.012(4) 0.003(4)
C23' 0.025(4) 0.028(5) 0.025(4) 0.003(3) 0.009(3) 0.000(4)
C24' 0.034(5) 0.025(5) 0.027(4) 0.010(4) 0.006(4) -0.010(4)
C25' 0.024(4) 0.025(4) 0.020(4) -0.001(3) 0.000(3) -0.005(4)
C26' 0.031(5) 0.038(5) 0.029(5) 0.006(4) 0.002(4) 0.002(4)
C27' 0.042(5) 0.031(5) 0.035(5) -0.001(4) 0.009(4) -0.005(4)
C28' 0.031(4) 0.040(5) 0.022(4) -0.005(4) 0.004(4) -0.004(4)
C29' 0.050(6) 0.059(6) 0.041(5) -0.004(5) -0.010(5) -0.008(5)
C30' 0.053(6) 0.048(6) 0.032(5) -0.006(4) 0.003(4) -0.003(5)
C31' 0.025(4) 0.039(5) 0.034(5) 0.002(4) 0.003(4) 0.000(4)
C32' 0.029(5) 0.055(7) 0.033(5) -0.007(5) -0.001(4) 0.008(5)
C33' 0.032(5) 0.048(6) 0.042(6) -0.006(5) 0.011(4) -0.004(5)
C34' 0.023(4) 0.038(5) 0.036(5) -0.009(4) 0.004(4) -0.007(4)
C35' 0.022(4) 0.043(5) 0.027(4) -0.008(4) 0.005(3) -0.002(4)
C36' 0.027(4) 0.048(6) 0.028(4) -0.001(4) 0.004(4) -0.005(4)
C37' 0.030(5) 0.038(5) 0.042(5) -0.009(4) 0.002(4) -0.005(4)
C38' 0.033(5) 0.043(5) 0.043(5) -0.007(4) 0.010(4) -0.002(4)
C39' 0.035(5) 0.048(6) 0.043(5) -0.003(4) 0.011(4) 0.001(4)
C40' 0.035(5) 0.060(6) 0.040(5) -0.005(5) 0.010(4) 0.000(5)
C41' 0.044(5) 0.060(6) 0.031(5) 0.002(4) 0.007(4) 0.007(5)
C42' 0.031(5) 0.047(5) 0.044(5) -0.010(4) 0.011(4) -0.013(4)
C43' 0.050(6) 0.054(7) 0.055(7) -0.023(5) 0.011(5) -0.007(5)
C44' 0.036(5) 0.049(7) 0.061(7) -0.008(5) 0.005(5) -0.007(5)
C45' 0.096(8) 0.078(8) 0.098(8) 0.010(6) 0.029(7) 0.004(6)
C46' 0.084(7) 0.083(8) 0.095(8) -0.004(7) 0.002(6) -0.001(6)
C47' 0.106(11) 0.119(12) 0.147(14) -0.020(11) 0.006(10) -0.017(10)
C48' 0.060(6) 0.063(6) 0.055(6) 0.000(5) 0.014(5) 0.012(5)
C49' 0.063(6) 0.065(7) 0.058(6) 0.006(5) 0.016(5) 0.001(5)
C50' 0.076(8) 0.091(10) 0.067(8) 0.001(7) 0.016(7) 0.003(7)
C51' 0.078(7) 0.080(7) 0.074(7) -0.003(6) -0.003(6) -0.010(6)
C52' 0.111(8) 0.108(9) 0.100(8) 0.011(7) -0.011(7) -0.020(7)
C53' 0.191(15) 0.143(14) 0.112(13) 0.013(11) 0.007(12) -0.024(12)
C54' 0.074(7) 0.065(7) 0.057(6) -0.011(5) 0.003(5) 0.006(6)
C55' 0.090(7) 0.091(8) 0.066(7) 0.005(6) 0.013(6) -0.012(6)
C56' 0.105(10) 0.134(12) 0.103(11) 0.006(10) 0.047(9) 0.002(10)
C57' 0.126(9) 0.105(9) 0.139(10) 0.021(8) -0.011(8) 0.005(7)
C58' 0.140(10) 0.154(11) 0.154(11) 0.012(8) 0.046(8) 0.021(8)
C59' 0.165(15) 0.162(15) 0.166(15) 0.061(13) -0.002(13) 0.029(12)
C60' 0.069(7) 0.109(8) 0.087(8) -0.022(7) 0.019(6) -0.002(6)
C61' 0.137(10) 0.139(10) 0.118(9) -0.009(8) 0.035(8) -0.010(8)
C62' 0.138(12) 0.138(13) 0.122(13) 0.059(11) 0.017(10) -0.042(10)
C63' 0.133(10) 0.156(10) 0.128(10) -0.021(8) 0.021(8) -0.006(8)
C64' 0.225(16) 0.247(16) 0.234(16) 0.006(9) 0.040(9) 0.003(9)
C65' 0.056(7) 0.119(11) 0.069(8) -0.015(8) 0.000(6) -0.015(7)
C66' 0.116(9) 0.139(10) 0.123(9) 0.027(8) 0.031(8) 0.003(8)
C67' 0.169(11) 0.174(12) 0.181(12) 0.026(9) 0.039(9) 0.003(9)
C68' 0.153(13) 0.113(13) 0.168(15) 0.029(11) 0.056(12) 0.009(11)
Cl1 0.0346(13) 0.0551(17) 0.0290(12) -0.0087(11) 0.0033(10) -0.0077(12)
N5 0.060(5) 0.038(5) 0.064(5) 0.005(4) 0.029(4) 0.004(4)
C1A 0.057(6) 0.059(6) 0.037(5) 0.000(5) 0.005(5) 0.006(5)
C2A 0.081(7) 0.065(7) 0.070(7) -0.005(6) 0.022(6) 0.004(6)
C3A 0.075(7) 0.076(7) 0.058(6) -0.008(5) 0.028(6) 0.001(6)
C4A 0.058(6) 0.066(7) 0.073(7) 0.009(6) 0.007(5) 0.006(6)
C5A 0.070(7) 0.094(8) 0.070(7) -0.002(6) 0.015(6) -0.003(6)
C6A 0.099(8) 0.110(9) 0.106(9) -0.001(7) 0.009(7) -0.042(7)
C7A 0.155(11) 0.164(11) 0.141(11) 0.003(8) 0.031(8) -0.004(8)
C8A 0.141(12) 0.170(14) 0.061(9) 0.035(9) 0.043(9) 0.067(11)
C9A 0.055(6) 0.052(6) 0.058(6) -0.002(5) 0.007(5) 0.001(5)
C10A 0.060(6) 0.062(6) 0.058(6) 0.000(5) 0.015(5) -0.007(5)
C11A 0.066(6) 0.075(7) 0.050(6) -0.022(5) 0.008(5) 0.001(6)
C12A 0.058(6) 0.064(6) 0.055(6) 0.006(5) 0.004(5) 0.016(5)
C13A 0.094(8) 0.088(8) 0.098(8) -0.008(7) 0.008(7) 0.005(7)
C14A 0.076(7) 0.074(7) 0.066(7) -0.002(6) 0.014(6) 0.000(6)
C15A 0.116(8) 0.100(8) 0.099(8) -0.015(7) 0.015(7) 0.014(7)
C16A 0.108(9) 0.077(9) 0.045(7) -0.009(6) 0.007(7) -0.041(8)
C17A 0.061(6) 0.061(6) 0.059(6) 0.003(5) 0.020(5) -0.003(5)
C18A 0.041(5) 0.045(6) 0.079(7) 0.002(5) -0.006(5) -0.002(5)
C19A 0.064(6) 0.048(6) 0.070(7) -0.006(5) 0.005(5) 0.005(5)
C20A 0.056(6) 0.054(6) 0.072(7) 0.000(5) 0.012(5) -0.002(5)
C21A 0.051(6) 0.052(6) 0.062(6) -0.004(5) 0.015(5) -0.009(5)
C22A 0.055(6) 0.052(6) 0.066(6) -0.001(5) 0.003(5) -0.003(5)
C23A 0.070(6) 0.060(6) 0.063(6) -0.002(5) 0.023(5) 0.001(5)
C24A 0.106(10) 0.079(9) 0.079(9) -0.020(7) -0.002(8) 0.011(8)
C25A 0.082(7) 0.088(8) 0.103(8) 0.015(7) 0.023(7) -0.009(6)
C26A 0.129(9) 0.133(10) 0.135(10) 0.006(8) 0.014(8) 0.010(8)
C27A 0.086(7) 0.122(9) 0.070(7) 0.023(6) 0.031(6) 0.026(7)
C28A 0.110(8) 0.109(9) 0.091(8) 0.002(7) 0.009(7) 0.028(7)
C29A 0.099(8) 0.101(8) 0.091(8) 0.002(7) -0.003(7) 0.008(7)
C30A 0.079(7) 0.074(7) 0.072(7) -0.007(6) 0.003(6) -0.009(6)
C31A 0.111(9) 0.104(9) 0.114(9) 0.020(7) 0.018(7) -0.016(7)
C32A 0.143(13) 0.178(15) 0.149(14) -0.018(12) 0.060(12) -0.035(12)
C1 0.116(5) 0.086(5) 0.101(5) 0.022(5) 0.013(5) 0.007(5)
C2 0.113(5) 0.090(5) 0.085(5) 0.030(4) 0.021(5) -0.009(5)
C3 0.105(5) 0.087(5) 0.084(5) 0.017(4) 0.039(4) -0.020(5)
C4 0.098(5) 0.084(5) 0.095(5) 0.009(5) 0.029(5) -0.022(5)
C5 0.109(5) 0.074(5) 0.091(5) -0.001(5) 0.023(5) -0.015(5)
C6 0.114(5) 0.075(5) 0.100(5) 0.002(5) 0.019(5) -0.004(5)
C7 0.109(5) 0.099(5) 0.103(5) 0.024(5) 0.006(5) 0.020(5)
C8 0.114(5) 0.107(5) 0.087(5) 0.030(5) -0.007(5) 0.000(5)
C9 0.128(5) 0.109(5) 0.084(5) 0.026(5) 0.011(5) 0.000(5)
C10 0.132(5) 0.124(5) 0.093(5) 0.007(5) 0.018(5) -0.001(5)
C11 0.111(5) 0.121(5) 0.095(5) -0.002(5) 0.043(5) 0.000(5)
C12 0.095(5) 0.100(5) 0.092(5) 0.009(5) 0.042(4) -0.009(5)
C13 0.090(5) 0.111(5) 0.117(5) 0.005(5) 0.034(5) -0.010(5)
C14 0.093(5) 0.112(5) 0.109(5) 0.001(5) 0.026(5) -0.024(5)
C15 0.101(5) 0.114(5) 0.119(5) -0.001(5) 0.003(5) -0.019(5)
C16 0.109(5) 0.098(5) 0.106(5) -0.013(5) 0.001(5) -0.017(5)
C17 0.112(5) 0.082(5) 0.097(5) -0.015(5) 0.014(5) -0.010(5)
C18 0.117(5) 0.082(5) 0.099(5) -0.025(5) 0.027(5) -0.002(5)
C19 0.112(5) 0.085(5) 0.116(5) -0.019(5) 0.023(5) 0.010(5)
C20 0.117(5) 0.105(5) 0.128(5) -0.009(5) 0.018(5) 0.027(5)
C21 0.111(5) 0.109(5) 0.121(5) 0.010(5) 0.005(5) 0.030(5)
C22 0.090(5) 0.114(5) 0.118(5) 0.016(5) 0.008(5) 0.020(5)
C23 0.095(5) 0.108(5) 0.107(5) 0.004(5) -0.008(5) 0.006(5)
C24 0.113(5) 0.113(5) 0.094(5) 0.013(5) -0.019(5) -0.002(5)
C25 0.117(5) 0.110(5) 0.088(5) -0.008(5) -0.014(5) -0.011(5)
C26 0.126(5) 0.112(5) 0.087(5) -0.014(5) 0.008(5) -0.012(5)
C27 0.125(5) 0.108(5) 0.100(5) -0.036(5) 0.021(5) 0.001(5)
C28 0.111(5) 0.110(5) 0.101(5) -0.026(5) 0.048(5) 0.003(5)
C29 0.104(5) 0.111(5) 0.117(5) -0.010(5) 0.038(5) 0.020(5)
C30 0.089(5) 0.118(5) 0.117(5) 0.000(5) 0.032(5) 0.008(5)
C31 0.091(5) 0.113(5) 0.117(5) 0.009(5) 0.012(5) 0.014(5)
C32 0.100(5) 0.110(5) 0.113(5) 0.002(5) -0.004(5) -0.006(5)
C33 0.111(5) 0.113(5) 0.100(5) 0.008(5) -0.015(5) -0.007(5)
C34 0.119(5) 0.109(5) 0.097(5) -0.010(5) -0.005(5) -0.013(5)
C35 0.130(5) 0.109(5) 0.094(5) -0.012(5) 0.018(5) -0.011(5)
C36 0.128(5) 0.108(5) 0.100(5) -0.027(5) 0.030(5) 0.000(5)
C37 0.115(5) 0.112(5) 0.101(5) -0.023(5) 0.051(5) 0.006(5)
C38 0.099(5) 0.109(5) 0.114(5) -0.008(5) 0.043(5) 0.022(5)
C39 0.088(5) 0.121(5) 0.119(5) -0.001(5) 0.038(5) 0.016(5)
C40 0.090(5) 0.119(5) 0.120(5) 0.004(5) 0.037(5) -0.004(5)
C41 0.092(5) 0.113(5) 0.116(5) -0.001(5) 0.018(5) -0.020(5)
C42 0.099(5) 0.110(5) 0.110(5) -0.004(5) -0.001(5) -0.014(5)
C43 0.105(5) 0.099(5) 0.099(5) -0.015(5) -0.010(5) -0.015(5)
C44 0.103(5) 0.083(5) 0.091(5) -0.019(5) 0.008(5) -0.017(5)
C45 0.116(5) 0.084(5) 0.094(5) -0.035(5) 0.019(5) 0.003(5)
C46 0.119(5) 0.090(5) 0.117(5) -0.018(5) 0.020(5) 0.012(5)
C47 0.118(5) 0.108(5) 0.124(5) -0.010(5) 0.021(5) 0.027(5)
C48 0.109(5) 0.111(5) 0.121(5) 0.001(5) 0.003(5) 0.025(5)
C49 0.102(5) 0.095(5) 0.100(5) 0.014(5) 0.004(5) 0.016(5)
C50 0.117(5) 0.113(5) 0.103(5) 0.021(5) -0.006(5) -0.003(5)
C51 0.129(5) 0.112(5) 0.093(5) 0.019(5) 0.014(5) 0.001(5)
C52 0.133(5) 0.126(5) 0.096(5) 0.006(5) 0.025(5) -0.004(5)
C53 0.116(5) 0.122(5) 0.099(5) 0.000(5) 0.045(5) -0.003(5)
C54 0.099(5) 0.111(5) 0.096(5) 0.010(5) 0.045(4) -0.011(5)
C55 0.095(5) 0.085(5) 0.101(5) 0.011(5) 0.023(5) -0.019(5)
C56 0.105(5) 0.074(5) 0.085(5) -0.005(4) 0.015(5) -0.020(5)
C57 0.109(5) 0.072(5) 0.093(5) -0.002(5) 0.024(5) 0.001(5)
C58 0.110(5) 0.081(5) 0.097(5) 0.017(5) 0.010(5) 0.005(5)
C59 0.116(5) 0.090(5) 0.087(5) 0.024(5) 0.019(5) -0.009(5)
C60 0.106(5) 0.090(5) 0.089(5) 0.015(5) 0.036(5) -0.018(5)

loop_
_atom_type_symbol
_atom_type_description
_atom_type_scat_dispersion_real
_atom_type_scat_dispersion_imag
_atom_type_scat_source
C C 0.0033 0.0016 'International Tables Vol C Tables 4.2.6.8 and 6.1.1.4'
H H 0.0000 0.0000 'International Tables Vol C Tables 4.2.6.8 and 6.1.1.4'
Cl Cl 0.1484 0.1585 'International Tables Vol C Tables 4.2.6.8 and 6.1.1.4'
N N 0.0061 0.0033 'International Tables Vol C Tables 4.2.6.8 and 6.1.1.4'
S S 0.1246 0.1234 'International Tables Vol C Tables 4.2.6.8 and 6.1.1.4'

loop_
_geom_angle_atom_site_label_1
_geom_angle_atom_site_label_2
_geom_angle_atom_site_label_3
_geom_angle
C5' S1 C3' 93.9(5)
C2' S2 C5' 93.9(5)
C8' S3 C6' 96.4(5)
C6' S4 C7' 96.1(5)
C7' S5 C48' 101.4(4)
C8' S6 C45' 100.5(5)
C16' S7 C13' 93.7(4)
C14' S8 C16' 93.0(5)
C17' S9 C18' 94.6(6)
C17' S10 C19' 94.9(5)
C19' S11 C57' 100.9(6)
C18' S12 C60' 102.4(4)
C27' S13 C25' 93.9(4)
C27' S14 C24' 93.1(4)
C28' S15 C30' 92.9(4)
C28' S16 C29' 94.6(5)
C29' S17 C51' 104.1(4)
C30' S18 C54' 102.5(4)
C36' S19 C38' 94.3(4)
C38' S20 C35' 93.5(4)
C40' S21 C39' 96.4(5)
C41' S22 C39' 94.7(4)
C41' S23 C66' 102.0(7)
C40' S24 C63' 97.4(6)
C1' N1 C4' 111.6(8)
C1' N1 H1 124.2
C4' N1 H1 124.2
C12' N2 C15' 111.8(8)
C12' N2 H2 124.1
C15' N2 H2 124.1
C23' N3 C26' 111.5(7)
C23' N3 H3 124.3
C26' N3 H3 124.3
C34' N4 C37' 112.2(7)
C34' N4 H4 123.9
C37' N4 H4 123.9
N1 C1' C2' 106.9(8)
N1 C1' C9' 123.3(9)
C2' C1' C9' 129.7(9)
C3' C2' C1' 106.6(9)
C3' C2' S2 116.9(7)
C1' C2' S2 136.5(8)
C4' C3' C2' 111.1(8)
C4' C3' S1 132.0(8)
C2' C3' S1 116.9(8)
C3' C4' N1 103.8(8)
C3' C4' C42' 134.3(8)
N1 C4' C42' 121.8(8)
C6' C5' S1 122.4(8)
C6' C5' S2 121.8(8)
S1 C5' S2 115.8(6)
C5' C6' S4 124.4(8)
C5' C6' S3 122.7(8)
S4 C6' S3 113.0(6)
C8' C7' S5 125.6(9)
C8' C7' S4 118.4(8)
S5 C7' S4 116.0(6)
C7' C8' S6 124.1(8)
C7' C8' S3 116.0(9)
S6 C8' S3 118.9(6)
C12' C9' C1' 114.3(7)
C12' C9' C11' 108.6(8)
C1' C9' C11' 109.7(8)
C12' C9' C10' 108.8(8)
C1' C9' C10' 107.1(8)
C11' C9' C10' 108.2(8)
C9' C10' H10A 109.5
C9' C10' H10B 109.5
H10A C10' H10B 109.5
C9' C10' H10C 109.5
H10A C10' H10C 109.5
H10B C10' H10C 109.5
C9' C11' H11A 109.5
C9' C11' H11B 109.5
H11A C11' H11B 109.5
C9' C11' H11C 109.5
H11A C11' H11C 109.5
H11B C11' H11C 109.5
N2 C12' C13' 105.3(8)
N2 C12' C9' 123.7(8)
C13' C12' C9' 130.9(9)
C12' C13' C14' 108.8(8)
C12' C13' S7 135.4(7)
C14' C13' S7 115.8(7)
C15' C14' C13' 108.0(8)
C15' C14' S8 133.4(7)
C13' C14' S8 118.5(7)
N2 C15' C14' 106.1(8)
N2 C15' C20' 121.5(8)
C14' C15' C20' 132.4(8)
C17' C16' S7 123.3(8)
C17' C16' S8 120.8(8)
S7 C16' S8 115.7(6)
C16' C17' S10 122.4(8)
C16' C17' S9 122.5(8)
S10 C17' S9 115.0(6)
C19' C18' S12 127.0(9)
C19' C18' S9 116.6(9)
S12 C18' S9 116.2(7)
C18' C19' S10 118.5(9)
C18' C19' S11 122.8(9)
S10 C19' S11 117.6(7)
C21' C20' C23' 108.5(7)
C21' C20' C15' 108.9(7)
C23' C20' C15' 112.9(7)
C21' C20' C22' 108.4(7)
C23' C20' C22' 109.8(7)
C15' C20' C22' 108.4(7)
C20' C21' H21A 109.5
C20' C21' H21B 109.5
H21A C21' H21B 109.5
C20' C21' H21C 109.5
H21A C21' H21C 109.5
H21B C21' H21C 109.5
C20' C22' H22A 109.5
C20' C22' H22B 109.5
H22A C22' H22B 109.5
C20' C22' H22C 109.5
H22A C22' H22C 109.5
H22B C22' H22C 109.5
C24' C23' N3 105.4(7)
C24' C23' C20' 132.9(8)
N3 C23' C20' 121.6(7)
C23' C24' C25' 110.0(8)
C23' C24' S14 134.1(7)
C25' C24' S14 115.9(7)
C26' C25' C24' 107.2(8)
C26' C25' S13 134.8(7)
C24' C25' S13 117.8(6)
N3 C26' C25' 105.9(7)
N3 C26' C31' 123.1(8)
C25' C26' C31' 130.8(8)
C28' C27' S13 121.8(7)
C28' C27' S14 122.3(7)
S13 C27' S14 115.7(5)
C27' C28' S16 125.6(7)
C27' C28' S15 120.6(7)
S16 C28' S15 113.7(5)
C30' C29' S17 122.7(9)
C30' C29' S16 117.3(8)
S17 C29' S16 119.5(6)
C29' C30' S15 117.8(8)
C29' C30' S18 125.0(8)
S15 C30' S18 116.8(6)
C26' C31' C34' 113.9(7)
C26' C31' C33' 108.9(7)
C34' C31' C33' 107.7(7)
C26' C31' C32' 110.0(7)
C34' C31' C32' 108.7(8)
C33' C31' C32' 107.5(8)
C31' C32' H32A 109.5
C31' C32' H32B 109.5
H32A C32' H32B 109.5
C31' C32' H32C 109.5
H32A C32' H32C 109.5
H32B C32' H32C 109.5
C31' C33' H33A 109.5
C31' C33' H33B 109.5
H33A C33' H33B 109.5
C31' C33' H33C 109.5
H33A C33' H33C 109.5
H33B C33' H33C 109.5
C35' C34' N4 105.1(8)
C35' C34' C31' 133.9(8)
N4 C34' C31' 120.9(8)
C34' C35' C36' 109.4(8)
C34' C35' S20 132.4(8)
C36' C35' S20 118.1(6)
C37' C36' C35' 109.1(8)
C37' C36' S19 135.1(8)
C35' C36' S19 115.8(7)
C36' C37' N4 104.1(8)
C36' C37' C42' 133.0(8)
N4 C37' C42' 122.8(7)
C39' C38' S20 121.1(8)
C39' C38' S19 123.4(8)
S20 C38' S19 115.5(5)
C38' C39' S21 123.1(8)
C38' C39' S22 123.0(8)
S21 C39' S22 113.9(5)
C41' C40' S24 125.5(8)
C41' C40' S21 115.8(8)
S24 C40' S21 118.1(6)
C40' C41' S22 118.1(8)
C40' C41' S23 122.8(8)
S22 C41' S23 118.7(6)
C4' C42' C37' 112.7(6)
C4' C42' C43' 110.2(7)
C37' C42' C43' 109.8(8)
C4' C42' C44' 108.6(8)
C37' C42' C44' 108.2(7)
C43' C42' C44' 107.2(8)
C42' C43' H43A 109.5
C42' C43' H43B 109.5
H43A C43' H43B 109.5
C42' C43' H43C 109.5
H43A C43' H43C 109.5
H43B C43' H43C 109.5
C42' C44' H44A 109.5
C42' C44' H44B 109.5
H44A C44' H44B 109.5
C42' C44' H44C 109.5
H44A C44' H44C 109.5
H44B C44' H44C 109.5
C46' C45' S6 115.2(6)
C46' C45' H45A 108.5
S6 C45' H45A 108.5
C46' C45' H45B 108.5
S6 C45' H45B 108.5
H45A C45' H45B 107.5
C47' C46' C45' 115.0(8)
C47' C46' H46A 108.5
C45' C46' H46A 108.5
C47' C46' H46B 108.5
C45' C46' H46B 108.5
H46A C46' H46B 107.5
C46' C47' H47A 109.5
C46' C47' H47B 109.5
H47A C47' H47B 109.5
C46' C47' H47C 109.5
H47A C47' H47C 109.5
H47B C47' H47C 109.5
C49' C48' S5 116.3(6)
C49' C48' H48A 108.2
S5 C48' H48A 108.2
C49' C48' H48B 108.2
S5 C48' H48B 108.2
H48A C48' H48B 107.4
C48' C49' C50' 116.0(7)
C48' C49' H49A 108.3
C50' C49' H49A 108.3
C48' C49' H49B 108.3
C50' C49' H49B 108.3
H49A C49' H49B 107.4
C49' C50' H50A 109.5
C49' C50' H50B 109.5
H50A C50' H50B 109.5
C49' C50' H50C 109.5
H50A C50' H50C 109.5
H50B C50' H50C 109.5
C52' C51' S17 117.2(7)
C52' C51' H51A 108.0
S17 C51' H51A 108.0
C52' C51' H51B 108.0
S17 C51' H51B 108.0
H51A C51' H51B 107.2
C51' C52' C53' 116.4(8)
C51' C52' H52A 108.2
C53' C52' H52A 108.2
C51' C52' H52B 108.2
C53' C52' H52B 108.2
H52A C52' H52B 107.3
C52' C53' H53A 109.5
C52' C53' H53B 109.5
H53A C53' H53B 109.5
C52' C53' H53C 109.5
H53A C53' H53C 109.5
H53B C53' H53C 109.5
C55' C54' S18 117.0(6)
C55' C54' H54A 108.0
S18 C54' H54A 108.0
C55' C54' H54B 108.0
S18 C54' H54B 108.0
H54A C54' H54B 107.3
C54' C55' C56' 116.9(8)
C54' C55' H55A 108.1
C56' C55' H55A 108.1
C54' C55' H55B 108.1
C56' C55' H55B 108.1
H55A C55' H55B 107.3
C55' C56' H56A 109.5
C55' C56' H56B 109.5
H56A C56' H56B 109.5
C55' C56' H56C 109.5
H56A C56' H56C 109.5
H56B C56' H56C 109.5
C58' C57' S11 115.3(7)
C58' C57' H57A 108.4
S11 C57' H57A 108.5
C58' C57' H57B 108.5
S11 C57' H57B 108.5
H57A C57' H57B 107.5
C59' C58' C57' 117.2(9)
C59' C58' H58A 108.0
C57' C58' H58A 108.0
C59' C58' H58B 108.0
C57' C58' H58B 108.0
H58A C58' H58B 107.2
C58' C59' H59A 109.4
C58' C59' H59B 109.5
H59A C59' H59B 109.5
C58' C59' H59C 109.5
H59A C59' H59C 109.5
H59B C59' H59C 109.5
C61' C60' S12 115.8(7)
C61' C60' H60A 108.3
S12 C60' H60A 108.3
C61' C60' H60B 108.3
S12 C60' H60B 108.3
H60A C60' H60B 107.4
C62' C61' C60' 116.3(8)
C62' C61' H61A 108.2
C60' C61' H61A 108.2
C62' C61' H61B 108.2
C60' C61' H61B 108.2
H61A C61' H61B 107.4
C61' C62' H62A 109.5
C61' C62' H62B 109.5
H62A C62' H62B 109.5
C61' C62' H62C 109.5
H62A C62' H62C 109.5
H62B C62' H62C 109.5
C64' C63' S24 118.6(8)
C64' C63' H63A 107.7
S24 C63' H63A 107.7
C64' C63' H63B 107.6
S24 C63' H63B 107.6
H63A C63' H63B 107.1
C63' C64' C65' 116.9(9)
C63' C64' H64A 108.0
C65' C64' H64A 108.0
C63' C64' H64B 108.1
C65' C64' H64B 108.1
H64A C64' H64B 107.3
C64' C65' H65A 109.5
C64' C65' H65B 109.5
H65A C65' H65B 109.5
C64' C65' H65C 109.4
H65A C65' H65C 109.5
H65B C65' H65C 109.5
C67' C66' S23 115.6(7)
C67' C66' H66A 108.4
S23 C66' H66A 108.4
C67' C66' H66B 108.4
S23 C66' H66B 108.4
H66A C66' H66B 107.4
C66' C67' C68' 116.7(9)
C66' C67' H67A 108.1
C68' C67' H67A 108.1
C66' C67' H67B 108.1
C68' C67' H67B 108.1
H67A C67' H67B 107.3
C67' C68' H68A 109.5
C67' C68' H68B 109.5
H68A C68' H68B 109.5
C67' C68' H68C 109.5
H68A C68' H68C 109.5
H68B C68' H68C 109.5
C9A N5 C17A 113.2(8)
C9A N5 C25A 107.9(8)
C17A N5 C25A 114.8(9)
C9A N5 C1A 109.6(7)
C17A N5 C1A 108.3(7)
C25A N5 C1A 102.4(7)
N5 C1A C2A 120.9(7)
N5 C1A H1A1 107.1
C2A C1A H1A1 107.1
N5 C1A H1A2 107.1
C2A C1A H1A2 107.1
H1A1 C1A H1A2 106.8
C1A C2A C3A 111.9(6)
C1A C2A H2A1 109.2
C3A C2A H2A1 109.2
C1A C2A H2A2 109.2
C3A C2A H2A2 109.2
H2A1 C2A H2A2 107.9
C4A C3A C2A 112.0(6)
C4A C3A H3A1 109.2
C2A C3A H3A1 109.2
C4A C3A H3A2 109.2
C2A C3A H3A2 109.2
H3A1 C3A H3A2 107.9
C3A C4A C5A 114.3(6)
C3A C4A H4A1 108.7
C5A C4A H4A1 108.7
C3A C4A H4A2 108.7
C5A C4A H4A2 108.7
H4A1 C4A H4A2 107.6
C4A C5A C6A 108.9(6)
C4A C5A H5A1 109.9
C6A C5A H5A1 109.9
C4A C5A H5A2 109.9
C6A C5A H5A2 109.9
H5A1 C5A H5A2 108.3
C7A C6A C5A 113.4(7)
C7A C6A H6A1 108.9
C5A C6A H6A1 108.9
C7A C6A H6A2 108.9
C5A C6A H6A2 108.9
H6A1 C6A H6A2 107.7
C6A C7A C8A 110.1(7)
C6A C7A H7A1 109.6
C8A C7A H7A1 109.6
C6A C7A H7A2 109.6
C8A C7A H7A2 109.6
H7A1 C7A H7A2 108.2
C7A C8A H8A1 109.5
C7A C8A H8A2 109.5
H8A1 C8A H8A2 109.5
C7A C8A H8A3 109.5
H8A1 C8A H8A3 109.5
H8A2 C8A H8A3 109.5
N5 C9A C10A 115.3(7)
N5 C9A H9A1 108.4
C10A C9A H9A1 108.4
N5 C9A H9A2 108.4
C10A C9A H9A2 108.4
H9A1 C9A H9A2 107.5
C9A C10A C11A 112.1(6)
C9A C10A H10D 109.2
C11A C10A H10D 109.2
C9A C10A H10E 109.2
C11A C10A H10E 109.2
H10D C10A H10E 107.9
C12A C11A C10A 113.7(6)
C12A C11A H11D 108.8
C10A C11A H11D 108.8
C12A C11A H11E 108.8
C10A C11A H11E 108.8
H11D C11A H11E 107.7
C11A C12A C13A 112.6(6)
C11A C12A H12A 109.1
C13A C12A H12A 109.1
C11A C12A H12B 109.1
C13A C12A H12B 109.1
H12A C12A H12B 107.8
C14A C13A C12A 112.2(6)
C14A C13A H13A 109.2
C12A C13A H13A 109.2
C14A C13A H13B 109.2
C12A C13A H13B 109.2
H13A C13A H13B 107.9
C13A C14A C15A 113.5(7)
C13A C14A H14A 108.9
C15A C14A H14A 108.9
C13A C14A H14B 108.9
C15A C14A H14B 108.9
H14A C14A H14B 107.7
C14A C15A C16A 111.8(7)
C14A C15A H15A 109.3
C16A C15A H15A 109.3
C14A C15A H15B 109.2
C16A C15A H15B 109.3
H15A C15A H15B 107.9
C15A C16A H16A 109.5
C15A C16A H16B 109.5
H16A C16A H16B 109.5
C15A C16A H16C 109.5
H16A C16A H16C 109.5
H16B C16A H16C 109.5
N5 C17A C18A 119.4(7)
N5 C17A H17A 107.5
C18A C17A H17A 107.5
N5 C17A H17B 107.5
C18A C17A H17B 107.5
H17A C17A H17B 107.0
C17A C18A C19A 110.7(6)
C17A C18A H18A 109.5
C19A C18A H18A 109.5
C17A C18A H18B 109.5
C19A C18A H18B 109.5
H18A C18A H18B 108.1
C20A C19A C18A 112.1(6)
C20A C19A H19A 109.2
C18A C19A H19A 109.2
C20A C19A H19B 109.2
C18A C19A H19B 109.2
H19A C19A H19B 107.9
C19A C20A C21A 111.6(6)
C19A C20A H20A 109.3
C21A C20A H20A 109.3
C19A C20A H20B 109.3
C21A C20A H20B 109.3
H20A C20A H20B 108.0
C22A C21A C20A 112.1(6)
C22A C21A H21D 109.2
C20A C21A H21D 109.2
C22A C21A H21E 109.2
C20A C21A H21E 109.2
H21D C21A H21E 107.9
C21A C22A C23A 111.7(6)
C21A C22A H22D 109.3
C23A C22A H22D 109.3
C21A C22A H22E 109.3
C23A C22A H22E 109.3
H22D C22A H22E 107.9
C24A C23A C22A 111.8(6)
C24A C23A H23A 109.3
C22A C23A H23A 109.3
C24A C23A H23B 109.3
C22A C23A H23B 109.3
H23A C23A H23B 107.9
C23A C24A H24A 109.5
C23A C24A H24B 109.5
H24A C24A H24B 109.5
C23A C24A H24C 109.5
H24A C24A H24C 109.5
H24B C24A H24C 109.5
N5 C25A C26A 122.4(9)
N5 C25A H25A 106.7
C26A C25A H25A 106.7
N5 C25A H25B 106.7
C26A C25A H25B 106.7
H25A C25A H25B 106.6
C25A C26A C27A 112.1(7)
C25A C26A H26A 109.2
C27A C26A H26A 109.2
C25A C26A H26B 109.2
C27A C26A H26B 109.2
H26A C26A H26B 107.9
C28A C27A C26A 109.6(6)
C28A C27A H27A 109.7
C26A C27A H27A 109.7
C28A C27A H27B 109.8
C26A C27A H27B 109.7
H27A C27A H27B 108.2
C29A C28A C27A 112.4(7)
C29A C28A H28A 109.1
C27A C28A H28A 109.1
C29A C28A H28B 109.1
C27A C28A H28B 109.1
H28A C28A H28B 107.8
C28A C29A C30A 111.7(6)
C28A C29A H29A 109.3
C30A C29A H29A 109.3
C28A C29A H29B 109.3
C30A C29A H29B 109.3
H29A C29A H29B 107.9
C29A C30A C31A 111.2(6)
C29A C30A H30A 109.4
C31A C30A H30A 109.4
C29A C30A H30B 109.4
C31A C30A H30B 109.4
H30A C30A H30B 108.0
C32A C31A C30A 111.3(7)
C32A C31A H31A 109.4
C30A C31A H31A 109.4
C32A C31A H31B 109.4
C30A C31A H31B 109.4
H31A C31A H31B 108.0
C31A C32A H32D 109.5
C31A C32A H32E 109.5
H32D C32A H32E 109.5
C31A C32A H32F 109.5
H32D C32A H32F 109.5
H32E C32A H32F 109.5
C6 C1 C2 119.3(5)
C6 C1 C7 119.8(5)
C2 C1 C7 108.2(3)
C3 C2 C1 120.5(5)
C3 C2 C9 120.5(5)
C1 C2 C9 107.6(3)
C2 C3 C4 120.0(4)
C2 C3 C12 119.6(5)
C4 C3 C12 108.1(3)
C5 C4 C14 120.3(4)
C5 C4 C3 119.4(5)
C14 C4 C3 108.0(3)
C6 C5 C4 120.2(4)
C6 C5 C17 108.1(3)
C4 C5 C17 119.6(4)
C1 C6 C5 120.5(5)
C1 C6 C19 120.0(4)
C5 C6 C19 108.2(3)
C21 C7 C8 120.1(5)
C21 C7 C1 120.0(4)
C8 C7 C1 108.1(3)
C24 C8 C7 120.0(5)
C24 C8 C9 119.8(4)
C7 C8 C9 107.8(4)
C10 C9 C8 120.5(5)
C10 C9 C2 119.6(5)
C8 C9 C2 108.2(3)
C9 C10 C11 120.2(4)
C9 C10 C26 119.6(4)
C11 C10 C26 108.2(3)
C12 C11 C10 120.3(5)
C12 C11 C28 119.9(4)
C10 C11 C28 107.9(3)
C11 C12 C13 119.6(5)
C11 C12 C3 119.8(4)
C13 C12 C3 107.7(3)
C30 C13 C12 120.6(5)
C30 C13 C14 120.2(5)
C12 C13 C14 108.0(3)
C15 C14 C4 119.9(4)
C15 C14 C13 119.8(5)
C4 C14 C13 108.1(3)
C14 C15 C16 120.1(4)
C14 C15 C32 120.0(5)
C16 C15 C32 108.5(3)
C17 C16 C15 120.0(5)
C17 C16 C34 114.9(10)
C15 C16 C34 107.5(4)
C16 C17 C18 123.4(10)
C16 C17 C5 119.7(4)
C18 C17 C5 107.9(3)
C36 C18 C17 119.3(10)
C36 C18 C19 122.1(10)
C17 C18 C19 107.8(4)
C20 C19 C6 120.1(5)
C20 C19 C18 117.1(11)
C6 C19 C18 107.9(4)
C19 C20 C21 119.7(5)
C19 C20 C38 122.6(10)
C21 C20 C38 108.2(4)
C7 C21 C20 120.2(5)
C7 C21 C22 119.7(5)
C20 C21 C22 108.2(4)
C23 C22 C21 120.2(5)
C23 C22 C39 119.8(5)
C21 C22 C39 107.8(4)
C22 C23 C24 120.2(5)
C22 C23 C42 120.4(5)
C24 C23 C42 107.7(3)
C8 C24 C25 119.6(5)
C8 C24 C23 119.7(5)
C25 C24 C23 108.3(4)
C26 C25 C24 120.6(5)
C26 C25 C43 120.4(10)
C24 C25 C43 108.0(3)
C25 C26 C27 120.0(11)
C25 C26 C10 119.8(4)
C27 C26 C10 107.8(4)
C26 C27 C45 120.3(11)
C26 C27 C28 108.3(4)
C45 C27 C28 118.7(10)
C29 C28 C11 120.1(5)
C29 C28 C27 119.1(10)
C11 C28 C27 107.8(3)
C28 C29 C30 119.6(5)
C28 C29 C47 122.7(10)
C30 C29 C47 107.2(4)
C13 C30 C31 120.3(5)
C13 C30 C29 120.2(5)
C31 C30 C29 108.3(4)
C32 C31 C48 119.9(5)
C32 C31 C30 119.9(5)
C48 C31 C30 108.1(4)
C31 C32 C33 120.3(5)
C31 C32 C15 119.7(5)
C33 C32 C15 107.6(4)
C50 C33 C32 119.9(5)
C50 C33 C34 119.9(5)
C32 C33 C34 108.6(4)
C35 C34 C33 120.5(5)
C35 C34 C16 122.9(10)
C33 C34 C16 107.7(4)
C34 C35 C36 120.1(11)
C34 C35 C52 119.7(5)
C36 C35 C52 106.6(10)
C35 C36 C37 107.7(10)
C35 C36 C18 119.1(11)
C37 C36 C18 118.2(11)
C38 C37 C36 121.9(10)
C38 C37 C53 119.6(6)
C36 C37 C53 110.2(9)
C37 C38 C20 117.8(10)
C37 C38 C39 120.0(5)
C20 C38 C39 107.8(4)
C40 C39 C38 120.2(5)
C40 C39 C22 119.6(5)
C38 C39 C22 107.9(4)
C39 C40 C54 120.4(5)
C39 C40 C41 120.9(5)
C54 C40 C41 107.9(4)
C42 C41 C55 119.9(4)
C42 C41 C40 119.7(5)
C55 C41 C40 108.2(3)
C41 C42 C43 119.8(4)
C41 C42 C23 119.6(5)
C43 C42 C23 108.2(4)
C42 C43 C44 120.7(4)
C42 C43 C25 107.8(3)
C44 C43 C25 119.2(10)
C43 C44 C45 120.2(10)
C43 C44 C56 119.5(4)
C45 C44 C56 108.7(8)
C27 C45 C44 119.8(10)
C27 C45 C46 121.8(11)
C44 C45 C46 104.7(9)
C47 C46 C57 119.8(4)
C47 C46 C45 119.5(10)
C57 C46 C45 111.8(9)
C46 C47 C48 120.0(5)
C46 C47 C29 118.0(11)
C48 C47 C29 108.3(4)
C47 C48 C49 120.3(4)
C47 C48 C31 108.0(4)
C49 C48 C31 119.7(5)
C48 C49 C50 120.2(5)
C48 C49 C58 119.4(4)
C50 C49 C58 107.9(3)
C33 C50 C49 119.9(4)
C33 C50 C51 119.8(5)
C49 C50 C51 108.2(3)
C52 C51 C50 120.3(4)
C52 C51 C59 119.5(4)
C50 C51 C59 107.8(3)
C51 C52 C53 120.1(5)
C51 C52 C35 119.6(4)
C53 C52 C35 110.6(9)
C52 C53 C54 120.3(5)
C52 C53 C37 104.7(9)
C54 C53 C37 120.0(6)
C53 C54 C60 119.9(5)
C53 C54 C40 119.6(6)
C60 C54 C40 107.9(3)
C41 C55 C56 120.4(4)
C41 C55 C60 107.8(3)
C56 C55 C60 119.6(4)
C57 C56 C55 119.7(4)
C57 C56 C44 110.1(8)
C55 C56 C44 119.7(4)
C58 C57 C56 120.3(4)
C58 C57 C46 120.1(5)
C56 C57 C46 104.5(9)
C57 C58 C49 120.1(4)
C57 C58 C59 120.0(4)
C49 C58 C59 108.4(3)
C60 C59 C58 119.8(4)
C60 C59 C51 120.4(5)
C58 C59 C51 107.7(3)
C59 C60 C54 119.7(5)
C59 C60 C55 120.5(4)
C54 C60 C55 108.3(3)

loop_
_geom_bond_atom_site_label_1
_geom_bond_atom_site_label_2
_geom_bond_distance
S1 C5' 1.744(11)
S1 C3' 1.773(10)
S2 C2' 1.748(10)
S2 C5' 1.786(10)
S3 C8' 1.785(10)
S3 C6' 1.786(11)
S4 C6' 1.762(10)
S4 C7' 1.775(12)
S5 C7' 1.758(10)
S5 C48' 1.798(7)
S6 C8' 1.716(11)
S6 C45' 1.790(7)
S7 C16' 1.769(10)
S7 C13' 1.771(9)
S8 C14' 1.755(9)
S8 C16' 1.772(10)
S9 C17' 1.758(11)
S9 C18' 1.784(12)
S10 C17' 1.741(11)
S10 C19' 1.756(12)
S11 C19' 1.764(11)
S11 C57' 1.787(8)
S12 C18' 1.747(12)
S12 C60' 1.800(8)
S13 C27' 1.751(10)
S13 C25' 1.754(8)
S14 C27' 1.782(9)
S14 C24' 1.781(9)
S15 C28' 1.774(9)
S15 C30' 1.774(10)
S16 C28' 1.743(9)
S16 C29' 1.761(11)
S17 C29' 1.753(10)
S17 C51' 1.787(8)
S18 C30' 1.783(10)
S18 C54' 1.790(7)
S19 C36' 1.770(9)
S19 C38' 1.782(10)
S20 C38' 1.763(10)
S20 C35' 1.772(9)
S21 C40' 1.751(10)
S21 C39' 1.753(10)
S22 C41' 1.763(10)
S22 C39' 1.767(10)
S23 C41' 1.765(10)
S23 C66' 1.798(8)
S24 C40' 1.735(10)
S24 C63' 1.786(8)
N1 C1' 1.351(12)
N1 C4' 1.419(11)
N1 H1 0.8600
N2 C12' 1.361(11)
N2 C15' 1.373(11)
N2 H2 0.8600
N3 C23' 1.369(10)
N3 C26' 1.372(11)
N3 H3 0.8600
N4 C34' 1.378(11)
N4 C37' 1.398(11)
N4 H4 0.8600
C1' C2' 1.404(13)
C1' C9' 1.526(12)
C2' C3' 1.397(13)
C3' C4' 1.372(14)
C4' C42' 1.499(10)
C5' C6' 1.302(14)
C7' C8' 1.332(14)
C9' C12' 1.512(13)
C9' C11' 1.540(14)
C9' C10' 1.576(13)
C10' H10A 0.9600
C10' H10B 0.9600
C10' H10C 0.9600
C11' H11A 0.9600
C11' H11B 0.9600
C11' H11C 0.9600
C12' C13' 1.388(12)
C13' C14' 1.390(12)
C14' C15' 1.373(12)
C15' C20' 1.554(13)
C16' C17' 1.347(13)
C18' C19' 1.312(16)
C20' C21' 1.518(12)
C20' C23' 1.528(11)
C20' C22' 1.559(12)
C21' H21A 0.9600
C21' H21B 0.9600
C21' H21C 0.9600
C22' H22A 0.9600
C22' H22B 0.9600
C22' H22C 0.9600
C23' C24' 1.351(12)
C24' C25' 1.396(11)
C25' C26' 1.375(12)
C26' C31' 1.521(12)
C27' C28' 1.335(12)
C29' C30' 1.305(14)
C31' C34' 1.528(12)
C31' C33' 1.529(12)
C31' C32' 1.534(12)
C32' H32A 0.9600
C32' H32B 0.9600
C32' H32C 0.9600
C33' H33A 0.9600
C33' H33B 0.9600
C33' H33C 0.9600
C34' C35' 1.376(11)
C35' C36' 1.392(13)
C36' C37' 1.390(12)
C37' C42' 1.504(10)
C38' C39' 1.329(12)
C40' C41' 1.357(14)
C42' C43' 1.527(14)
C42' C44' 1.529(12)
C43' H43A 0.9600
C43' H43B 0.9600
C43' H43C 0.9600
C44' H44A 0.9600
C44' H44B 0.9600
C44' H44C 0.9600
C45' C46' 1.490(8)
C45' H45A 0.9700
C45' H45B 0.9700
C46' C47' 1.477(8)
C46' H46A 0.9700
C46' H46B 0.9700
C47' H47A 0.9600
C47' H47B 0.9600
C47' H47C 0.9600
C48' C49' 1.474(7)
C48' H48A 0.9700
C48' H48B 0.9700
C49' C50' 1.485(7)
C49' H49A 0.9700
C49' H49B 0.9700
C50' H50A 0.9600
C50' H50B 0.9600
C50' H50C 0.9600
C51' C52' 1.474(7)
C51' H51A 0.9700
C51' H51B 0.9700
C52' C53' 1.475(8)
C52' H52A 0.9700
C52' H52B 0.9700
C53' H53A 0.9600
C53' H53B 0.9600
C53' H53C 0.9600
C54' C55' 1.473(7)
C54' H54A 0.9700
C54' H54B 0.9700
C55' C56' 1.475(8)
C55' H55A 0.9700
C55' H55B 0.9700
C56' H56A 0.9600
C56' H56B 0.9600
C56' H56C 0.9600
C57' C58' 1.480(8)
C57' H57A 0.9700
C57' H57B 0.9700
C58' C59' 1.463(8)
C58' H58A 0.9700
C58' H58B 0.9700
C59' H59A 0.9600
C59' H59B 0.9600
C59' H59C 0.9600
C60' C61' 1.480(7)
C60' H60A 0.9700
C60' H60B 0.9700
C61' C62' 1.470(8)
C61' H61A 0.9700
C61' H61B 0.9700
C62' H62A 0.9600
C62' H62B 0.9600
C62' H62C 0.9600
C63' C64' 1.456(8)
C63' H63A 0.9700
C63' H63B 0.9700
C64' C65' 1.483(8)
C64' H64A 0.9700
C64' H64B 0.9700
C65' H65A 0.9600
C65' H65B 0.9600
C65' H65C 0.9600
C66' C67' 1.474(8)
C66' H66A 0.9700
C66' H66B 0.9700
C67' C68' 1.474(8)
C67' H67A 0.9700
C67' H67B 0.9700
C68' H68A 0.9600
C68' H68B 0.9600
C68' H68C 0.9600
N5 C9A 1.497(7)
N5 C17A 1.498(7)
N5 C25A 1.504(7)
N5 C1A 1.506(7)
C1A C2A 1.525(6)
C1A H1A1 0.9700
C1A H1A2 0.9700
C2A C3A 1.530(7)
C2A H2A1 0.9700
C2A H2A2 0.9700
C3A C4A 1.510(6)
C3A H3A1 0.9700
C3A H3A2 0.9700
C4A C5A 1.532(7)
C4A H4A1 0.9700
C4A H4A2 0.9700
C5A C6A 1.540(7)
C5A H5A1 0.9700
C5A H5A2 0.9700
C6A C7A 1.516(7)
C6A H6A1 0.9700
C6A H6A2 0.9700
C7A C8A 1.543(7)
C7A H7A1 0.9700
C7A H7A2 0.9700
C8A H8A1 0.9600
C8A H8A2 0.9600
C8A H8A3 0.9600
C9A C10A 1.520(6)
C9A H9A1 0.9700
C9A H9A2 0.9700
C10A C11A 1.525(6)
C10A H10D 0.9700
C10A H10E 0.9700
C11A C12A 1.511(6)
C11A H11D 0.9700
C11A H11E 0.9700
C12A C13A 1.532(6)
C12A H12A 0.9700
C12A H12B 0.9700
C13A C14A 1.519(7)
C13A H13A 0.9700
C13A H13B 0.9700
C14A C15A 1.519(7)
C14A H14A 0.9700
C14A H14B 0.9700
C15A C16A 1.534(7)
C15A H15A 0.9700
C15A H15B 0.9700
C16A H16A 0.9600
C16A H16B 0.9600
C16A H16C 0.9600
C17A C18A 1.527(6)
C17A H17A 0.9700
C17A H17B 0.9700
C18A C19A 1.531(6)
C18A H18A 0.9700
C18A H18B 0.9700
C19A C20A 1.524(6)
C19A H19A 0.9700
C19A H19B 0.9700
C20A C21A 1.530(6)
C20A H20A 0.9700
C20A H20B 0.9700
C21A C22A 1.525(6)
C21A H21D 0.9700
C21A H21E 0.9700
C22A C23A 1.530(6)
C22A H22D 0.9700
C22A H22E 0.9700
C23A C24A 1.525(7)
C23A H23A 0.9700
C23A H23B 0.9700
C24A H24A 0.9600
C24A H24B 0.9600
C24A H24C 0.9600
C25A C26A 1.506(7)
C25A H25A 0.9700
C25A H25B 0.9700
C26A C27A 1.541(7)
C26A H26A 0.9700
C26A H26B 0.9700
C27A C28A 1.529(7)
C27A H27A 0.9700
C27A H27B 0.9700
C28A C29A 1.518(6)
C28A H28A 0.9700
C28A H28B 0.9700
C29A C30A 1.527(7)
C29A H29A 0.9700
C29A H29B 0.9700
C30A C31A 1.529(7)
C30A H30A 0.9700
C30A H30B 0.9700
C31A C32A 1.527(7)
C31A H31A 0.9700
C31A H31B 0.9700
C32A H32D 0.9600
C32A H32E 0.9600
C32A H32F 0.9600
C1 C6 1.414(5)
C1 C2 1.421(5)
C1 C7 1.427(5)
C2 C3 1.415(5)
C2 C9 1.430(5)
C3 C4 1.424(5)
C3 C12 1.428(5)
C4 C5 1.419(5)
C4 C14 1.420(5)
C5 C6 1.419(5)
C5 C17 1.427(5)
C6 C19 1.425(5)
C7 C21 1.416(7)
C7 C8 1.423(5)
C8 C24 1.421(7)
C8 C9 1.424(5)
C9 C10 1.410(5)
C10 C11 1.420(5)
C10 C26 1.433(5)
C11 C12 1.417(5)
C11 C28 1.428(5)
C12 C13 1.426(5)
C13 C30 1.402(7)
C13 C14 1.427(5)
C14 C15 1.412(5)
C15 C16 1.420(5)
C15 C32 1.427(5)
C16 C17 1.417(5)
C16 C34 1.437(6)
C17 C18 1.426(6)
C18 C36 1.418(6)
C18 C19 1.430(6)
C19 C20 1.418(5)
C20 C21 1.422(5)
C20 C38 1.426(6)
C21 C22 1.424(8)
C22 C23 1.410(7)
C22 C39 1.433(8)
C23 C24 1.422(5)
C23 C42 1.432(5)
C24 C25 1.421(5)
C25 C26 1.411(5)
C25 C43 1.433(6)
C26 C27 1.415(6)
C27 C45 1.419(6)
C27 C28 1.429(6)
C28 C29 1.416(6)
C29 C30 1.427(8)
C29 C47 1.433(6)
C30 C31 1.422(7)
C31 C32 1.418(7)
C31 C48 1.422(7)
C32 C33 1.418(5)
C33 C50 1.415(5)
C33 C34 1.421(7)
C34 C35 1.410(6)
C35 C36 1.414(6)
C35 C52 1.434(6)
C36 C37 1.418(6)
C37 C38 1.415(6)
C37 C53 1.432(6)
C38 C39 1.427(8)
C39 C40 1.403(7)
C40 C54 1.425(5)
C40 C41 1.427(5)
C41 C42 1.415(5)
C41 C55 1.422(5)
C42 C43 1.419(5)
C43 C44 1.420(6)
C44 C45 1.424(6)
C44 C56 1.425(6)
C45 C46 1.439(6)
C46 C47 1.415(6)
C46 C57 1.423(6)
C47 C48 1.421(5)
C48 C49 1.421(5)
C49 C50 1.422(5)
C49 C58 1.424(5)
C50 C51 1.428(5)
C51 C52 1.414(5)
C51 C59 1.432(5)
C52 C53 1.416(5)
C53 C54 1.419(5)
C54 C60 1.423(5)
C55 C56 1.423(5)
C55 C60 1.426(5)
C56 C57 1.421(5)
C57 C58 1.415(5)
C58 C59 1.424(5)
C59 C60 1.412(5)

loop_
_geom_torsion_atom_site_label_1
_geom_torsion_atom_site_label_2
_geom_torsion_atom_site_label_3
_geom_torsion_atom_site_label_4
_geom_torsion
C4' N1 C1' C2' -0.5(10)
C4' N1 C1' C9' 175.6(8)
N1 C1' C2' C3' 1.2(11)
C9' C1' C2' C3' -174.6(9)
N1 C1' C2' S2 179.7(8)
C9' C1' C2' S2 3.9(18)
C5' S2 C2' C3' -8.9(8)
C5' S2 C2' C1' 172.7(11)
C1' C2' C3' C4' -1.5(11)
S2 C2' C3' C4' 179.7(7)
C1' C2' C3' S1 178.3(7)
S2 C2' C3' S1 -0.5(11)
C5' S1 C3' C4' -170.3(10)
C5' S1 C3' C2' 9.9(8)
C2' C3' C4' N1 1.2(10)
S1 C3' C4' N1 -178.7(7)
C2' C3' C4' C42' 176.9(8)
S1 C3' C4' C42' -2.9(16)
C1' N1 C4' C3' -0.4(10)
C1' N1 C4' C42' -176.8(7)
C3' S1 C5' C6' 164.7(9)
C3' S1 C5' S2 -15.9(6)
C2' S2 C5' C6' -164.8(9)
C2' S2 C5' S1 15.9(6)
S1 C5' C6' S4 1.0(14)
S2 C5' C6' S4 -178.3(5)
S1 C5' C6' S3 -179.2(5)
S2 C5' C6' S3 1.5(13)
C7' S4 C6' C5' 176.5(10)
C7' S4 C6' S3 -3.4(7)
C8' S3 C6' C5' -176.4(9)
C8' S3 C6' S4 3.4(6)
C48' S5 C7' C8' 114.9(10)
C48' S5 C7' S4 -67.5(6)
C6' S4 C7' C8' 2.1(10)
C6' S4 C7' S5 -175.7(6)
S5 C7' C8' S6 9.5(15)
S4 C7' C8' S6 -168.1(6)
S5 C7' C8' S3 177.6(6)
S4 C7' C8' S3 0.1(12)
C45' S6 C8' C7' -151.1(9)
C45' S6 C8' S3 41.1(7)
C6' S3 C8' C7' -2.2(9)
C6' S3 C8' S6 166.7(7)
N1 C1' C9' C12' 68.0(12)
C2' C1' C9' C12' -116.8(11)
N1 C1' C9' C11' -169.7(9)
C2' C1' C9' C11' 5.4(14)
N1 C1' C9' C10' -52.5(11)
C2' C1' C9' C10' 122.7(11)
C15' N2 C12' C13' 0.0(9)
C15' N2 C12' C9' -176.3(8)
C1' C9' C12' N2 -68.2(12)
C11' C9' C12' N2 169.0(8)
C10' C9' C12' N2 51.4(11)
C1' C9' C12' C13' 116.6(10)
C11' C9' C12' C13' -6.3(13)
C10' C9' C12' C13' -123.9(10)
N2 C12' C13' C14' 1.8(9)
C9' C12' C13' C14' 177.7(9)
N2 C12' C13' S7 -176.7(7)
C9' C12' C13' S7 -0.8(15)
C16' S7 C13' C12' -170.3(9)
C16' S7 C13' C14' 11.3(7)
C12' C13' C14' C15' -2.9(10)
S7 C13' C14' C15' 175.9(6)
C12' C13' C14' S8 -179.8(6)
S7 C13' C14' S8 -1.0(10)
C16' S8 C14' C15' 174.3(10)
C16' S8 C14' C13' -9.8(8)
C12' N2 C15' C14' -1.8(10)
C12' N2 C15' C20' 178.7(7)
C13' C14' C15' N2 2.8(10)
S8 C14' C15' N2 179.1(7)
C13' C14' C15' C20' -177.8(9)
S8 C14' C15' C20' -1.5(16)
C13' S7 C16' C17' 166.2(8)
C13' S7 C16' S8 -18.1(6)
C14' S8 C16' C17' -166.6(8)
C14' S8 C16' S7 17.6(6)
S7 C16' C17' S10 2.3(12)
S8 C16' C17' S10 -173.1(5)
S7 C16' C17' S9 179.7(5)
S8 C16' C17' S9 4.2(12)
C19' S10 C17' C16' -177.6(8)
C19' S10 C17' S9 4.9(6)
C18' S9 C17' C16' 179.2(9)
C18' S9 C17' S10 -3.3(6)
C60' S12 C18' C19' -133.4(10)
C60' S12 C18' S9 52.0(7)
C17' S9 C18' C19' -0.3(10)
C17' S9 C18' S12 174.9(6)
S12 C18' C19' S10 -170.7(6)
S9 C18' C19' S10 3.9(13)
S12 C18' C19' S11 -2.7(16)
S9 C18' C19' S11 172.0(6)
C17' S10 C19' C18' -5.4(10)
C17' S10 C19' S11 -174.0(6)
C57' S11 C19' C18' 130.1(10)
C57' S11 C19' S10 -61.8(6)
N2 C15' C20' C21' -170.6(8)
C14' C15' C20' C21' 10.1(13)
N2 C15' C20' C23' 68.9(10)
C14' C15' C20' C23' -110.4(11)
N2 C15' C20' C22' -52.9(10)
C14' C15' C20' C22' 127.8(10)
C26' N3 C23' C24' -1.2(9)
C26' N3 C23' C20' -178.0(7)
C21' C20' C23' C24' -7.4(13)
C15' C20' C23' C24' 113.3(11)
C22' C20' C23' C24' -125.7(10)
C21' C20' C23' N3 168.3(8)
C15' C20' C23' N3 -70.9(10)
C22' C20' C23' N3 50.1(10)
N3 C23' C24' C25' 2.0(9)
C20' C23' C24' C25' 178.3(8)
N3 C23' C24' S14 -175.1(7)
C20' C23' C24' S14 1.2(16)
C27' S14 C24' C23' -171.4(9)
C27' S14 C24' C25' 11.6(7)
C23' C24' C25' C26' -2.2(10)
S14 C24' C25' C26' 175.5(6)
C23' C24' C25' S13 -178.6(6)
S14 C24' C25' S13 -0.9(9)
C27' S13 C25' C26' 174.3(9)
C27' S13 C25' C24' -10.4(7)
C23' N3 C26' C25' -0.1(10)
C23' N3 C26' C31' 175.2(8)
C24' C25' C26' N3 1.4(9)
S13 C25' C26' N3 176.9(7)
C24' C25' C26' C31' -173.5(9)
S13 C25' C26' C31' 2.0(16)
C25' S13 C27' C28' -166.2(8)
C25' S13 C27' S14 18.5(6)
C24' S14 C27' C28' 165.9(9)
C24' S14 C27' S13 -18.9(6)
S13 C27' C28' S16 -172.6(5)
S14 C27' C28' S16 2.3(13)
S13 C27' C28' S15 3.6(12)
S14 C27' C28' S15 178.6(5)
C29' S16 C28' C27' -166.3(9)
C29' S16 C28' S15 17.2(6)
C30' S15 C28' C27' 164.6(9)
C30' S15 C28' S16 -18.8(6)
C51' S17 C29' C30' 153.7(10)
C51' S17 C29' S16 -35.2(8)
C28' S16 C29' C30' -8.0(10)
C28' S16 C29' S17 -179.5(7)
S17 C29' C30' S15 166.8(6)
S16 C29' C30' S15 -4.4(13)
S17 C29' C30' S18 -5.5(16)
S16 C29' C30' S18 -176.7(6)
C28' S15 C30' C29' 14.1(10)
C28' S15 C30' S18 -173.0(6)
C54' S18 C30' C29' -136.1(10)
C54' S18 C30' S15 51.5(6)
N3 C26' C31' C34' 73.0(11)
C25' C26' C31' C34' -112.9(11)
N3 C26' C31' C33' -166.9(8)
C25' C26' C31' C33' 7.3(13)
N3 C26' C31' C32' -49.3(11)
C25' C26' C31' C32' 124.8(10)
C37' N4 C34' C35' -0.1(10)
C37' N4 C34' C31' -176.9(8)
C26' C31' C34' C35' 113.9(11)
C33' C31' C34' C35' -6.9(14)
C32' C31' C34' C35' -123.1(11)
C26' C31' C34' N4 -70.5(11)
C33' C31' C34' N4 168.7(8)
C32' C31' C34' N4 52.5(11)
N4 C34' C35' C36' 0.2(10)
C31' C34' C35' C36' 176.2(9)
N4 C34' C35' S20 -178.5(7)
C31' C34' C35' S20 -2.4(16)
C38' S20 C35' C34' -172.2(9)
C38' S20 C35' C36' 9.3(8)
C34' C35' C36' C37' -0.1(11)
S20 C35' C36' C37' 178.7(6)
C34' C35' C36' S19 -178.5(6)
S20 C35' C36' S19 0.4(10)
C38' S19 C36' C37' 172.4(10)
C38' S19 C36' C35' -9.7(8)
C35' C36' C37' N4 0.0(10)
S19 C36' C37' N4 178.0(8)
C35' C36' C37' C42' -177.3(8)
S19 C36' C37' C42' 0.6(17)
C34' N4 C37' C36' 0.1(10)
C34' N4 C37' C42' 177.7(7)
C35' S20 C38' C39' 165.7(9)
C35' S20 C38' S19 -15.9(6)
C36' S19 C38' C39' -165.4(9)
C36' S19 C38' S20 16.2(6)
S20 C38' C39' S21 -2.5(13)
S19 C38' C39' S21 179.1(5)
S20 C38' C39' S22 176.8(5)
S19 C38' C39' S22 -1.5(13)
C40' S21 C39' C38' -170.2(9)
C40' S21 C39' S22 10.4(6)
C41' S22 C39' C38' 171.0(8)
C41' S22 C39' S21 -9.6(5)
C63' S24 C40' C41' 118.7(11)
C63' S24 C40' S21 -70.7(8)
C39' S21 C40' C41' -7.2(8)
C39' S21 C40' S24 -178.7(6)
S24 C40' C41' S22 172.3(5)
S21 C40' C41' S22 1.5(11)
S24 C40' C41' S23 -0.5(14)
S21 C40' C41' S23 -171.3(5)
C39' S22 C41' C40' 5.0(8)
C39' S22 C41' S23 178.1(5)
C66' S23 C41' C40' -150.5(9)
C66' S23 C41' S22 36.7(7)
C3' C4' C42' C37' 114.7(11)
N1 C4' C42' C37' -70.2(9)
C3' C4' C42' C43' -122.3(10)
N1 C4' C42' C43' 52.8(8)
C3' C4' C42' C44' -5.2(11)
N1 C4' C42' C44' 169.9(6)
C36' C37' C42' C4' -111.6(10)
N4 C37' C42' C4' 71.5(9)
C36' C37' C42' C43' 125.1(10)
N4 C37' C42' C43' -51.8(9)
C36' C37' C42' C44' 8.5(11)
N4 C37' C42' C44' -168.4(7)
C8' S6 C45' C46' 72.7(12)
S6 C45' C46' C47' -178.1(12)
C7' S5 C48' C49' -57.4(8)
S5 C48' C49' C50' -62.1(12)
C29' S17 C51' C52' -66.8(9)
S17 C51' C52' C53' -71.5(16)
C30' S18 C54' C55' -97.0(8)
S18 C54' C55' C56' -72.9(13)
C19' S11 C57' C58' -64.6(14)
S11 C57' C58' C59' -162.8(15)
C18' S12 C60' C61' 57.3(9)
S12 C60' C61' C62' 71.1(16)
C40' S24 C63' C64' -139(2)
S24 C63' C64' C65' -173.3(16)
C41' S23 C66' C67' 74.2(16)
S23 C66' C67' C68' 177.8(16)
C9A N5 C1A C2A 171.6(9)
C17A N5 C1A C2A -64.5(12)
C25A N5 C1A C2A 57.2(12)
N5 C1A C2A C3A -178.7(9)
C1A C2A C3A C4A -175.8(10)
C2A C3A C4A C5A -171.5(10)
C3A C4A C5A C6A -166.1(11)
C4A C5A C6A C7A -165.6(13)
C5A C6A C7A C8A -174.0(13)
C17A N5 C9A C10A -65.0(11)
C25A N5 C9A C10A 166.8(9)
C1A N5 C9A C10A 56.0(11)
N5 C9A C10A C11A 159.3(8)
C9A C10A C11A C12A 61.3(12)
C10A C11A C12A C13A 166.3(8)
C11A C12A C13A C14A -77.0(13)
C12A C13A C14A C15A 176.0(10)
C13A C14A C15A C16A -179.8(11)
C9A N5 C17A C18A -31.3(12)
C25A N5 C17A C18A 93.2(12)
C1A N5 C17A C18A -153.0(9)
N5 C17A C18A C19A -172.7(9)
C17A C18A C19A C20A -166.3(10)
C18A C19A C20A C21A -178.2(9)
C19A C20A C21A C22A -176.3(10)
C20A C21A C22A C23A -171.2(9)
C21A C22A C23A C24A -169.8(10)
C9A N5 C25A C26A 62.0(17)
C17A N5 C25A C26A -65.2(17)
C1A N5 C25A C26A 177.6(14)
N5 C25A C26A C27A -177.6(12)
C25A C26A C27A C28A -165.7(13)
C26A C27A C28A C29A 171.1(11)
C27A C28A C29A C30A 74.8(13)
C28A C29A C30A C31A 170.0(11)
C29A C30A C31A C32A 174.3(13)
C6 C1 C2 C3 0.9(11)
C7 C1 C2 C3 142.6(8)
C6 C1 C2 C9 -142.7(7)
C7 C1 C2 C9 -1.0(9)
C1 C2 C3 C4 -1.1(11)
C9 C2 C3 C4 137.9(7)
C1 C2 C3 C12 -139.0(7)
C9 C2 C3 C12 0.1(11)
C2 C3 C4 C5 0.4(10)
C12 C3 C4 C5 142.5(7)
C2 C3 C4 C14 -141.9(7)
C12 C3 C4 C14 0.2(8)
C14 C4 C5 C6 138.2(8)
C3 C4 C5 C6 0.5(10)
C14 C4 C5 C17 0.1(11)
C3 C4 C5 C17 -137.7(8)
C2 C1 C6 C5 0.0(11)
C7 C1 C6 C5 -137.3(8)
C2 C1 C6 C19 139.3(8)
C7 C1 C6 C19 2.1(12)
C4 C5 C6 C1 -0.7(11)
C17 C5 C6 C1 141.7(8)
C4 C5 C6 C19 -144.3(8)
C17 C5 C6 C19 -1.9(10)
C6 C1 C7 C21 -0.3(11)
C2 C1 C7 C21 -141.8(8)
C6 C1 C7 C8 142.6(8)
C2 C1 C7 C8 1.2(9)
C21 C7 C8 C24 0.0(11)
C1 C7 C8 C24 -142.9(7)
C21 C7 C8 C9 142.1(7)
C1 C7 C8 C9 -0.8(9)
C24 C8 C9 C10 -0.6(11)
C7 C8 C9 C10 -142.8(8)
C24 C8 C9 C2 142.3(7)
C7 C8 C9 C2 0.2(9)
C3 C2 C9 C10 0.2(11)
C1 C2 C9 C10 143.9(7)
C3 C2 C9 C8 -143.2(7)
C1 C2 C9 C8 0.5(9)
C8 C9 C10 C11 138.4(8)
C2 C9 C10 C11 -0.4(11)
C8 C9 C10 C26 0.2(12)
C2 C9 C10 C26 -138.7(8)
C9 C10 C11 C12 0.4(11)
C26 C10 C11 C12 142.8(8)
C9 C10 C11 C28 -142.3(8)
C26 C10 C11 C28 0.1(9)
C10 C11 C12 C13 -136.8(7)
C28 C11 C12 C13 1.5(11)
C10 C11 C12 C3 -0.1(10)
C28 C11 C12 C3 138.2(8)
C2 C3 C12 C11 -0.1(10)
C4 C3 C12 C11 -142.4(7)
C2 C3 C12 C13 141.1(7)
C4 C3 C12 C13 -1.2(9)
C11 C12 C13 C30 -0.5(11)
C3 C12 C13 C30 -141.9(7)
C11 C12 C13 C14 143.1(7)
C3 C12 C13 C14 1.8(9)
C5 C4 C14 C15 1.3(10)
C3 C4 C14 C15 143.3(7)
C5 C4 C14 C13 -141.1(7)
C3 C4 C14 C13 0.9(9)
C30 C13 C14 C15 -0.3(11)
C12 C13 C14 C15 -144.1(7)
C30 C13 C14 C4 142.1(7)
C12 C13 C14 C4 -1.7(9)
C4 C14 C15 C16 1.5(11)
C13 C14 C15 C16 139.6(7)
C4 C14 C15 C32 -137.8(7)
C13 C14 C15 C32 0.3(11)
C14 C15 C16 C17 -5.9(13)
C32 C15 C16 C17 137.6(11)
C14 C15 C16 C34 -139.7(9)
C32 C15 C16 C34 3.8(11)
C15 C16 C17 C18 -135.9(9)
C34 C16 C17 C18 -5.3(15)
C15 C16 C17 C5 7.3(16)
C34 C16 C17 C5 137.9(9)
C6 C5 C17 C16 -147.0(11)
C4 C5 C17 C16 -4.4(14)
C6 C5 C17 C18 1.3(11)
C4 C5 C17 C18 143.9(9)
C16 C17 C18 C36 1.6(18)
C5 C17 C18 C36 -145.3(11)
C16 C17 C18 C19 146.7(11)
C5 C17 C18 C19 -0.2(13)
C1 C6 C19 C20 -4.3(15)
C5 C6 C19 C20 139.5(12)
C1 C6 C19 C18 -142.0(10)
C5 C6 C19 C18 1.8(11)
C36 C18 C19 C20 3.8(17)
C17 C18 C19 C20 -140.2(10)
C36 C18 C19 C6 143.0(12)
C17 C18 C19 C6 -1.0(13)
C6 C19 C20 C21 4.7(17)
C18 C19 C20 C21 138.7(9)
C6 C19 C20 C38 -137.7(9)
C18 C19 C20 C38 -3.7(16)
C8 C7 C21 C20 -137.8(8)
C1 C7 C21 C20 0.8(12)
C8 C7 C21 C22 0.7(11)
C1 C7 C21 C22 139.3(8)
C19 C20 C21 C7 -2.9(15)
C38 C20 C21 C7 144.3(10)
C19 C20 C21 C22 -145.6(11)
C38 C20 C21 C22 1.6(12)
C7 C21 C22 C23 -1.2(11)
C20 C21 C22 C23 141.7(8)
C7 C21 C22 C39 -143.5(8)
C20 C21 C22 C39 -0.5(10)
C21 C22 C23 C24 1.0(11)
C39 C22 C23 C24 138.8(8)
C21 C22 C23 C42 -137.7(8)
C39 C22 C23 C42 0.1(11)
C7 C8 C24 C25 137.5(8)
C9 C8 C24 C25 -0.1(11)
C7 C8 C24 C23 -0.3(10)
C9 C8 C24 C23 -137.8(8)
C22 C23 C24 C8 -0.3(11)
C42 C23 C24 C8 143.0(7)
C22 C23 C24 C25 -142.3(8)
C42 C23 C24 C25 1.0(10)
C8 C24 C25 C26 1.2(15)
C23 C24 C25 C26 143.2(11)
C8 C24 C25 C43 -142.9(9)
C23 C24 C25 C43 -0.8(11)
C24 C25 C26 C27 -139.2(9)
C43 C25 C26 C27 0.5(16)
C24 C25 C26 C10 -1.6(17)
C43 C25 C26 C10 138.0(9)
C9 C10 C26 C25 0.9(15)
C11 C10 C26 C25 -141.8(12)
C9 C10 C26 C27 143.1(10)
C11 C10 C26 C27 0.3(11)
C25 C26 C27 C45 0.2(17)
C10 C26 C27 C45 -141.9(11)
C25 C26 C27 C28 141.4(10)
C10 C26 C27 C28 -0.7(14)
C12 C11 C28 C29 -2.4(14)
C10 C11 C28 C29 140.5(11)
C12 C11 C28 C27 -143.4(9)
C10 C11 C28 C27 -0.6(11)
C26 C27 C28 C29 -140.7(10)
C45 C27 C28 C29 1.2(17)
C26 C27 C28 C11 0.8(14)
C45 C27 C28 C11 142.7(11)
C11 C28 C29 C30 2.3(17)
C27 C28 C29 C30 139.1(9)
C11 C28 C29 C47 -138.1(9)
C27 C28 C29 C47 -1.3(16)
C12 C13 C30 C31 140.1(8)
C14 C13 C30 C31 0.8(11)
C12 C13 C30 C29 0.5(12)
C14 C13 C30 C29 -138.8(8)
C28 C29 C30 C13 -1.4(15)
C47 C29 C30 C13 144.5(10)
C28 C29 C30 C31 -145.3(11)
C47 C29 C30 C31 0.6(12)
C13 C30 C31 C32 -1.2(11)
C29 C30 C31 C32 142.6(8)
C13 C30 C31 C48 -143.8(8)
C29 C30 C31 C48 0.1(10)
C48 C31 C32 C33 1.7(11)
C30 C31 C32 C33 -136.4(8)
C48 C31 C32 C15 139.3(8)
C30 C31 C32 C15 1.2(11)
C14 C15 C32 C31 -0.7(11)
C16 C15 C32 C31 -144.2(8)
C14 C15 C32 C33 141.6(7)
C16 C15 C32 C33 -1.8(9)
C31 C32 C33 C50 -1.9(12)
C15 C32 C33 C50 -144.0(8)
C31 C32 C33 C34 141.3(8)
C15 C32 C33 C34 -0.8(10)
C50 C33 C34 C35 -1.8(16)
C32 C33 C34 C35 -144.9(12)
C50 C33 C34 C16 146.3(9)
C32 C33 C34 C16 3.1(12)
C17 C16 C34 C35 6.4(15)
C15 C16 C34 C35 142.9(10)
C17 C16 C34 C33 -140.7(8)
C15 C16 C34 C33 -4.3(12)
C33 C34 C35 C36 139.4(12)
C16 C34 C35 C36 -3.8(19)
C33 C34 C35 C52 4(2)
C16 C34 C35 C52 -139.1(12)
C34 C35 C36 C37 -138.6(11)
C52 C35 C36 C37 1.8(16)
C34 C35 C36 C18 0(2)
C52 C35 C36 C18 140.0(12)
C17 C18 C36 C35 1(2)
C19 C18 C36 C35 -138.6(12)
C17 C18 C36 C37 135.4(12)
C19 C18 C36 C37 -5(2)
C35 C36 C37 C38 144.1(11)
C18 C36 C37 C38 5(2)
C35 C36 C37 C53 -3.9(16)
C18 C36 C37 C53 -142.6(11)
C36 C37 C38 C20 -5.2(17)
C53 C37 C38 C20 139.9(11)
C36 C37 C38 C39 -139.9(12)
C53 C37 C38 C39 5.2(17)
C19 C20 C38 C37 4.4(16)
C21 C20 C38 C37 -141.7(9)
C19 C20 C38 C39 144.0(9)
C21 C20 C38 C39 -2.0(13)
C37 C38 C39 C40 -1.8(14)
C20 C38 C39 C40 -140.5(10)
C37 C38 C39 C22 140.3(11)
C20 C38 C39 C22 1.7(11)
C23 C22 C39 C40 -0.7(12)
C21 C22 C39 C40 141.7(8)
C23 C22 C39 C38 -143.1(8)
C21 C22 C39 C38 -0.7(10)
C38 C39 C40 C54 -1.4(12)
C22 C39 C40 C54 -139.2(8)
C38 C39 C40 C41 138.8(8)
C22 C39 C40 C41 1.0(11)
C39 C40 C41 C42 -0.6(11)
C54 C40 C41 C42 143.9(7)
C39 C40 C41 C55 -142.8(7)
C54 C40 C41 C55 1.7(9)
C55 C41 C42 C43 0.1(11)
C40 C41 C42 C43 -137.7(8)
C55 C41 C42 C23 137.8(7)
C40 C41 C42 C23 -0.1(11)
C22 C23 C42 C41 0.3(11)
C24 C23 C42 C41 -142.9(7)
C22 C23 C42 C43 142.4(8)
C24 C23 C42 C43 -0.8(10)
C41 C42 C43 C44 0.4(14)
C23 C42 C43 C44 -141.5(11)
C41 C42 C43 C25 142.3(9)
C23 C42 C43 C25 0.3(11)
C26 C25 C43 C42 -143.8(8)
C24 C25 C43 C42 0.3(12)
C26 C25 C43 C44 -1.3(15)
C24 C25 C43 C44 142.8(8)
C42 C43 C44 C45 139.1(10)
C25 C43 C44 C45 1.5(16)
C42 C43 C44 C56 -0.1(17)
C25 C43 C44 C56 -137.7(10)
C26 C27 C45 C44 0.0(19)
C28 C27 C45 C44 -137.3(11)
C26 C27 C45 C46 134.4(11)
C28 C27 C45 C46 -2.8(19)
C43 C44 C45 C27 -0.8(18)
C56 C44 C45 C27 142.3(11)
C43 C44 C45 C46 -142.0(11)
C56 C44 C45 C46 1.1(14)
C27 C45 C46 C47 4(2)
C44 C45 C46 C47 144.7(11)
C27 C45 C46 C57 -142.7(11)
C44 C45 C46 C57 -2.5(15)
C57 C46 C47 C48 4.3(19)
C45 C46 C47 C48 -140.3(11)
C57 C46 C47 C29 140.2(11)
C45 C46 C47 C29 -4.4(17)
C28 C29 C47 C46 2.9(16)
C30 C29 C47 C46 -141.6(9)
C28 C29 C47 C48 143.5(9)
C30 C29 C47 C48 -1.0(13)
C46 C47 C48 C49 -1.7(15)
C29 C47 C48 C49 -141.4(10)
C46 C47 C48 C31 140.8(12)
C29 C47 C48 C31 1.1(11)
C32 C31 C48 C47 -143.2(8)
C30 C31 C48 C47 -0.7(9)
C32 C31 C48 C49 -0.4(11)
C30 C31 C48 C49 142.1(8)
C47 C48 C49 C50 137.5(8)
C31 C48 C49 C50 -0.7(11)
C47 C48 C49 C58 0.1(11)
C31 C48 C49 C58 -138.1(7)
C32 C33 C50 C49 0.8(11)
C34 C33 C50 C49 -138.3(8)
C32 C33 C50 C51 139.0(8)
C34 C33 C50 C51 0.0(11)
C48 C49 C50 C33 0.5(11)
C58 C49 C50 C33 142.3(7)
C48 C49 C50 C51 -142.0(7)
C58 C49 C50 C51 -0.2(9)
C33 C50 C51 C52 -0.4(11)
C49 C50 C51 C52 142.1(8)
C33 C50 C51 C59 -142.4(7)
C49 C50 C51 C59 0.2(9)
C50 C51 C52 C53 -140.2(11)
C59 C51 C52 C53 -2.6(14)
C50 C51 C52 C35 2.7(15)
C59 C51 C52 C35 140.3(11)
C34 C35 C52 C51 -4.5(19)
C36 C35 C52 C51 -145.1(11)
C34 C35 C52 C53 141.6(13)
C36 C35 C52 C53 1.0(15)
C51 C52 C53 C54 3.7(16)
C35 C52 C53 C54 -142.2(10)
C51 C52 C53 C37 142.6(9)
C35 C52 C53 C37 -3.3(13)
C38 C37 C53 C52 -144.4(11)
C36 C37 C53 C52 4.4(14)
C38 C37 C53 C54 -5.4(17)
C36 C37 C53 C54 143.4(10)
C52 C53 C54 C60 -2.2(14)
C37 C53 C54 C60 -134.9(10)
C52 C53 C54 C40 135.0(11)
C37 C53 C54 C40 2.3(14)
C39 C40 C54 C53 1.2(12)
C41 C40 C54 C53 -143.6(8)
C39 C40 C54 C60 142.9(8)
C41 C40 C54 C60 -1.8(10)
C42 C41 C55 C56 -0.9(11)
C40 C41 C55 C56 141.2(8)
C42 C41 C55 C60 -143.0(7)
C40 C41 C55 C60 -0.9(9)
C41 C55 C56 C57 -140.3(10)
C60 C55 C56 C57 -2.5(13)
C41 C55 C56 C44 1.2(13)
C60 C55 C56 C44 139.0(10)
C43 C44 C56 C57 144.1(11)
C45 C44 C56 C57 0.7(13)
C43 C44 C56 C55 -0.7(17)
C45 C44 C56 C55 -144.1(10)
C55 C56 C57 C58 3.9(15)
C44 C56 C57 C58 -140.9(8)
C55 C56 C57 C46 142.6(9)
C44 C56 C57 C46 -2.2(12)
C47 C46 C57 C58 -5.4(18)
C45 C46 C57 C58 141.8(10)
C47 C46 C57 C56 -144.2(12)
C45 C46 C57 C56 2.9(13)
C56 C57 C58 C49 136.1(10)
C46 C57 C58 C49 3.7(13)
C56 C57 C58 C59 -3.0(13)
C46 C57 C58 C59 -135.4(10)
C48 C49 C58 C57 -1.1(11)
C50 C49 C58 C57 -143.2(7)
C48 C49 C58 C59 142.3(7)
C50 C49 C58 C59 0.1(9)
C57 C58 C59 C60 0.8(11)
C49 C58 C59 C60 -142.6(7)
C57 C58 C59 C51 143.4(7)
C49 C58 C59 C51 0.0(9)
C52 C51 C59 C60 -0.1(11)
C50 C51 C59 C60 142.2(7)
C52 C51 C59 C58 -142.4(8)
C50 C51 C59 C58 -0.1(9)
C58 C59 C60 C54 139.5(7)
C51 C59 C60 C54 1.6(11)
C58 C59 C60 C55 0.6(11)
C51 C59 C60 C55 -137.3(7)
C53 C54 C60 C59 -0.5(12)
C40 C54 C60 C59 -142.0(7)
C53 C54 C60 C55 142.9(8)
C40 C54 C60 C55 1.3(9)
C41 C55 C60 C59 142.7(8)
C56 C55 C60 C59 0.3(10)
C41 C55 C60 C54 -0.2(9)
C56 C55 C60 C54 -142.7(8)
